data_7052024
loop_
_publ_author_name
'Dalgarno, Scott J.'
'Thallapally, Praveen K.'
'Tian, Jian'
'Atwood, Jerry L.'

_publ_section_title
;
 Pseudo-polymorphism in the toluene solvate of
 p-tert-butylcalix[5]arene: structural and gas sorption investigation
;
_journal_issue 12
_journal_name_full 'New Journal of Chemistry'
_journal_page_first 2095
_journal_paper_doi 10.1039/b809457h
_journal_volume 32
_journal_year 2008
_chemical_formula_sum 'C134.5 H168 O10'
_chemical_formula_weight 1944.69
_chemical_name_systematic
;
?
;
_space_group_IT_number 2
_symmetry_cell_setting triclinic
_symmetry_space_group_name_Hall '-P 1'
_symmetry_space_group_name_H-M 'P -1'
_atom_sites_solution_hydrogens geom
_atom_sites_solution_primary direct
_atom_sites_solution_secondary difmap
_audit_creation_method SHELXL-97
_cell_angle_alpha 83.817(3)
_cell_angle_beta 64.575(3)
_cell_angle_gamma 76.418(3)
_cell_formula_units_Z 2
_cell_length_a 17.986(3)
_cell_length_b 18.145(3)
_cell_length_c 20.583(4)
_cell_measurement_temperature 173(2)
_cell_volume 5897.0(18)
_computing_cell_refinement 'SAINT (Bruker, 1998)'
_computing_data_collection 'SMART (Bruker, 1998)'
_computing_data_reduction 'SAINT (Bruker, 1998)'
_computing_molecular_graphics
;
XSeed (Barbour, 2001)
;
_computing_publication_material 'local program'
_computing_structure_refinement 'SHELXL-97 (Sheldrick, 1997)'
_computing_structure_solution 'SHELXS-97 (Sheldrick, 1990)'
_diffrn_ambient_temperature 173(2)
_diffrn_measured_fraction_theta_full 0.965
_diffrn_measured_fraction_theta_max 0.965
_diffrn_measurement_device_type 'Bruker SMART 1000 CCD diffractometer'
_diffrn_measurement_method 'omega scans'
_diffrn_radiation_monochromator graphite
_diffrn_radiation_source 'fine-focus sealed tube'
_diffrn_radiation_type MoK\a
_diffrn_radiation_wavelength 0.71073
_diffrn_reflns_av_R_equivalents 0.0309
_diffrn_reflns_av_sigmaI/netI 0.0681
_diffrn_reflns_limit_h_max 23
_diffrn_reflns_limit_h_min -20
_diffrn_reflns_limit_k_max 22
_diffrn_reflns_limit_k_min -23
_diffrn_reflns_limit_l_max 26
_diffrn_reflns_limit_l_min -26
_diffrn_reflns_number 42265
_diffrn_reflns_theta_full 27.23
_diffrn_reflns_theta_max 27.23
_diffrn_reflns_theta_min 1.54
_exptl_absorpt_coefficient_mu 0.067
_exptl_absorpt_correction_T_max 0.9940
_exptl_absorpt_correction_T_min 0.9907
_exptl_absorpt_correction_type multi-scan
_exptl_absorpt_process_details 'Bruker SADABS'
_exptl_crystal_colour Colourless
_exptl_crystal_density_diffrn 1.095
_exptl_crystal_density_method 'not measured'
_exptl_crystal_description Prism
_exptl_crystal_F_000 2110
_exptl_crystal_size_max 0.14
_exptl_crystal_size_mid 0.12
_exptl_crystal_size_min 0.09
_refine_diff_density_max 0.886
_refine_diff_density_min -0.539
_refine_diff_density_rms 0.058
_refine_ls_extinction_method none
_refine_ls_goodness_of_fit_ref 1.052
_refine_ls_hydrogen_treatment constr
_refine_ls_matrix_type full
_refine_ls_number_parameters 1362
_refine_ls_number_reflns 25456
_refine_ls_number_restraints 45
_refine_ls_restrained_S_all 1.069
_refine_ls_R_factor_all 0.1561
_refine_ls_R_factor_gt 0.0931
_refine_ls_shift/su_max 2.019
_refine_ls_shift/su_mean 0.022
_refine_ls_structure_factor_coef Fsqd
_refine_ls_weighting_details 'calc w=1/[\s^2^(Fo^2^)+(0.1351P)^2^+4.0103P] where P=(Fo^2^+2Fc^2^)/3'
_refine_ls_weighting_scheme calc
_refine_ls_wR_factor_gt 0.2466
_refine_ls_wR_factor_ref 0.2916
_reflns_number_gt 14185
_reflns_number_total 25456
_reflns_threshold_expression >2sigma(I)
_cod_data_source_file b809457h.txt
_cod_data_source_block TOLII
_cod_depositor_comments
;
The following automatic conversions were performed:
'_symmetry_cell_setting' value 'Triclinic' changed to 'triclinic'
according to '/home/saulius/struct/CIF-dictionaries/cif_core.dic'
dictionary named 'cif_core.dic' version 2.4.1 from 2010-06-29.

Automatic conversion script
Id: cif_fix_enum 1527 2010-12-29 10:47:43Z saulius 
;
_cod_original_cell_volume 5897.1(17)
_cod_original_sg_symbol_H-M P-1
_cod_original_formula_sum 'C134.50 H168 O10'
_cod_database_code 7052024

loop_
_symmetry_equiv_pos_as_xyz
'x, y, z'
'-x, -y, -z'

loop_
_atom_site_label
_atom_site_type_symbol
_atom_site_fract_x
_atom_site_fract_y
_atom_site_fract_z
_atom_site_U_iso_or_equiv
_atom_site_adp_type
_atom_site_occupancy
_atom_site_symmetry_multiplicity
_atom_site_calc_flag
_atom_site_refinement_flags
_atom_site_disorder_assembly
_atom_site_disorder_group
O1 O 0.33575(13) 0.49516(12) 0.08264(11) 0.0377(5) Uani 1 1 d . . .
H1 H 0.3463 0.5335 0.0938 0.045 Uiso 1 1 calc R . .
C1 C 0.9197(5) 0.8836(5) 0.1773(4) 0.093(2) Uiso 0.80 1 d PD A 1
H1A H 0.9295 0.8477 0.1407 0.140 Uiso 0.80 1 calc PR A 1
H1B H 0.9711 0.8781 0.1845 0.140 Uiso 0.80 1 calc PR A 1
H1C H 0.9041 0.9354 0.1613 0.140 Uiso 0.80 1 calc PR A 1
O2 O 0.59635(13) 0.49333(12) 0.07583(11) 0.0382(5) Uani 1 1 d . . .
H2 H 0.6013 0.4558 0.0526 0.046 Uiso 1 1 calc R . .
C2 C 0.8504(4) 0.8677(4) 0.2461(3) 0.0688(18) Uiso 0.80 1 d PD A 1
O3 O 0.60684(13) 0.36259(12) 0.00182(12) 0.0398(5) Uani 1 1 d . . .
H3 H 0.5725 0.3557 -0.0133 0.048 Uiso 1 1 calc R . .
C3 C 0.8476(5) 0.8678(4) 0.3150(4) 0.073(2) Uiso 0.80 1 d PD A 1
H3A H 0.8951 0.8779 0.3187 0.088 Uiso 0.80 1 calc PR A 1
O4 O 0.42487(13) 0.56968(13) 0.13181(11) 0.0398(5) Uani 1 1 d . . .
H4 H 0.4773 0.5655 0.1150 0.048 Uiso 1 1 calc R . .
C4 C 0.7796(6) 0.8541(5) 0.3800(5) 0.087(3) Uiso 0.80 1 d PD A 1
H4A H 0.7815 0.8559 0.4252 0.105 Uiso 0.80 1 calc PR A 1
O5 O 0.45159(13) 0.36404(12) 0.00725(12) 0.0397(5) Uani 1 1 d . . .
H5 H 0.4106 0.4012 0.0175 0.048 Uiso 1 1 calc R . .
C5 C 0.7112(6) 0.8382(5) 0.3756(5) 0.090(3) Uiso 0.80 1 d PD A 1
H5A H 0.6630 0.8300 0.4173 0.108 Uiso 0.80 1 calc PR A 1
O6 O 0.69733(16) 0.61086(15) 0.33458(15) 0.0570(7) Uani 1 1 d . . .
H6 H 0.7438 0.5938 0.3006 0.068 Uiso 1 1 calc R . .
C6 C 0.7161(5) 0.8348(4) 0.3070(5) 0.087(2) Uiso 0.80 1 d PD A 1
H6A H 0.6704 0.8220 0.3024 0.104 Uiso 0.80 1 calc PR A 1
C7 C 0.7825(5) 0.8485(4) 0.2457(4) 0.0798(19) Uiso 0.80 1 d PD A 1
H7 H 0.7809 0.8445 0.2008 0.096 Uiso 0.80 1 calc PR A 1
O8 O 0.86738(16) 0.60625(14) 0.24798(14) 0.0535(6) Uani 1 1 d . . .
H8 H 0.9059 0.6022 0.2617 0.064 Uiso 1 1 calc R . .
C8 C 0.8859(11) 0.8651(9) 0.1781(8) 0.045(4) Uiso 0.20 1 d PD B 2
H8A H 0.8758 0.8344 0.1476 0.068 Uiso 0.20 1 calc PR B 2
H8B H 0.9436 0.8472 0.1739 0.068 Uiso 0.20 1 calc PR B 2
H8C H 0.8781 0.9183 0.1628 0.068 Uiso 0.20 1 calc PR B 2
C9 C 0.8244(9) 0.8581(5) 0.2557(7) 0.023(3) Uiso 0.20 1 d PD B 2
C10 C 0.8653(17) 0.8584(10) 0.3000(13) 0.086(14) Uiso 0.20 1 d PD B 2
H10 H 0.9219 0.8624 0.2861 0.103 Uiso 0.20 1 calc PR B 2
O11 O 0.94494(16) 0.62338(15) 0.33051(14) 0.0560(7) Uani 1 1 d . . .
H11 H 0.9219 0.6248 0.3757 0.067 Uiso 1 1 calc R . .
C11 C 0.8038(14) 0.8516(12) 0.3693(13) 0.048(6) Uiso 0.20 1 d PD B 2
H11A H 0.8199 0.8509 0.4078 0.058 Uiso 0.20 1 calc PR B 2
C12 C 0.7183(16) 0.8456(11) 0.3886(15) 0.077(11) Uiso 0.20 1 d PD B 2
H12 H 0.6824 0.8407 0.4380 0.093 Uiso 0.20 1 calc PR B 2
C13 C 0.6847(10) 0.8466(8) 0.3358(8) 0.034(4) Uiso 0.20 1 d PD B 2
H13 H 0.6284 0.8433 0.3478 0.041 Uiso 0.20 1 calc PR B 2
C14 C 0.7451(8) 0.8532(6) 0.2641(8) 0.020(3) Uiso 0.20 1 d PD B 2
H14 H 0.7317 0.8543 0.2241 0.024 Uiso 0.20 1 calc PR B 2
C15 C 0.4867(4) 0.1369(3) 0.2051(3) 0.0841(15) Uani 1 1 d . . .
H15A H 0.5452 0.1179 0.1984 0.126 Uiso 1 1 calc R . .
H15B H 0.4803 0.1240 0.1630 0.126 Uiso 1 1 calc R . .
H15C H 0.4493 0.1137 0.2483 0.126 Uiso 1 1 calc R . .
C16 C 0.4646(3) 0.2211(2) 0.21345(19) 0.0555(10) Uani 1 1 d . . .
C17 C 0.5173(3) 0.2595(3) 0.2213(2) 0.0658(11) Uani 1 1 d . . .
H17 H 0.5704 0.2324 0.2189 0.079 Uiso 1 1 calc R . .
C18 C 0.4947(3) 0.3366(3) 0.2324(3) 0.0828(15) Uani 1 1 d . . .
H18 H 0.5319 0.3620 0.2385 0.099 Uiso 1 1 calc R . .
C19 C 0.4186(4) 0.3768(3) 0.2348(3) 0.0830(15) Uani 1 1 d . . .
H19 H 0.4034 0.4301 0.2417 0.100 Uiso 1 1 calc R . .
C20 C 0.3647(3) 0.3395(3) 0.2272(2) 0.0708(12) Uani 1 1 d . . .
H20 H 0.3115 0.3668 0.2297 0.085 Uiso 1 1 calc R . .
C21 C 0.3878(3) 0.2627(3) 0.2158(2) 0.0609(11) Uani 1 1 d . . .
H21 H 0.3507 0.2374 0.2095 0.073 Uiso 1 1 calc R . .
C22 C 0.8342(2) 0.65529(19) 0.14864(19) 0.0418(8) Uani 1 1 d . . .
C23 C 0.8567(2) 0.69169(19) 0.08215(19) 0.0427(8) Uani 1 1 d . . .
H23 H 0.8186 0.7013 0.0601 0.051 Uiso 1 1 calc R . .
C24 C 0.93345(19) 0.71475(18) 0.04645(18) 0.0388(7) Uani 1 1 d . C .
C25 C 0.9879(2) 0.69811(18) 0.08057(19) 0.0412(8) Uani 1 1 d . . .
H25 H 1.0410 0.7121 0.0572 0.049 Uiso 1 1 calc R . .
C26 C 0.9680(2) 0.66216(19) 0.14700(19) 0.0403(7) Uani 1 1 d . . .
C27 C 0.8892(2) 0.64284(19) 0.18171(19) 0.0420(8) Uani 1 1 d . . .
C28 C 1.0343(2) 0.6373(2) 0.17694(19) 0.0440(8) Uani 1 1 d . . .
H28A H 1.0279 0.5871 0.2002 0.053 Uiso 1 1 calc R . .
H28B H 1.0903 0.6299 0.1356 0.053 Uiso 1 1 calc R . .
C29 C 1.0356(2) 0.6882(2) 0.23058(18) 0.0431(8) Uani 1 1 d . . .
C30 C 1.0845(2) 0.74340(19) 0.20592(19) 0.0436(8) Uani 1 1 d . . .
H30 H 1.1094 0.7537 0.1558 0.052 Uiso 1 1 calc R . .
O31 O 0.82583(18) 0.64294(19) 0.47261(15) 0.0692(8) Uani 1 1 d . . .
H31 H 0.7770 0.6343 0.4907 0.083 Uiso 1 1 calc R . .
C31 C 1.0981(2) 0.7839(2) 0.25220(19) 0.0463(8) Uani 1 1 d . D .
C32 C 1.0643(2) 0.7637(2) 0.3243(2) 0.0520(9) Uani 1 1 d . . .
H32 H 1.0758 0.7880 0.3567 0.062 Uiso 1 1 calc R . .
C33 C 1.0147(2) 0.7100(2) 0.3518(2) 0.0501(9) Uani 1 1 d . . .
C34 C 0.9972(2) 0.6751(2) 0.30434(19) 0.0456(8) Uani 1 1 d . . .
C35 C 0.9837(3) 0.6877(2) 0.4305(2) 0.0599(10) Uiso 1 1 d . . .
H35A H 0.9797 0.6337 0.4350 0.072 Uiso 1 1 calc R . .
H35B H 1.0264 0.6920 0.4475 0.072 Uiso 1 1 calc R . .
C36 C 0.8996(3) 0.7338(3) 0.4798(2) 0.0625(11) Uani 1 1 d . . .
C37 C 0.8958(3) 0.8023(3) 0.5054(2) 0.0749(14) Uani 1 1 d . . .
H37 H 0.9462 0.8208 0.4886 0.090 Uiso 1 1 calc R . .
C38 C 0.8221(3) 0.8455(4) 0.5546(3) 0.0858(16) Uani 1 1 d . E .
C39 C 0.7504(3) 0.8136(4) 0.5802(2) 0.0843(16) Uani 1 1 d . . .
H39 H 0.6996 0.8399 0.6162 0.101 Uiso 1 1 calc R . .
C40 C 0.7504(3) 0.7458(3) 0.5555(2) 0.0700(13) Uani 1 1 d . . .
C41 C 0.8252(3) 0.7073(3) 0.5015(2) 0.0635(11) Uani 1 1 d . . .
C42 C 0.6722(3) 0.7125(3) 0.5892(2) 0.0758(14) Uani 1 1 d . . .
H42A H 0.6449 0.7233 0.6414 0.091 Uiso 1 1 calc R . .
H42B H 0.6899 0.6567 0.5838 0.091 Uiso 1 1 calc R . .
C43 C 0.6071(3) 0.7408(3) 0.5587(2) 0.0630(11) Uani 1 1 d . . .
C44 C 0.5454(3) 0.8048(3) 0.5871(2) 0.0694(12) Uani 1 1 d . . .
H44 H 0.5473 0.8315 0.6234 0.083 Uiso 1 1 calc R . .
O45 O 0.67049(18) 0.64199(19) 0.47181(15) 0.0701(8) Uani 1 1 d . . .
H45 H 0.6619 0.6243 0.4402 0.084 Uiso 1 1 calc R . .
C45 C 0.4799(3) 0.8326(3) 0.5650(2) 0.0684(12) Uani 1 1 d . F .
C46 C 0.4778(3) 0.7880(3) 0.5151(2) 0.0602(10) Uani 1 1 d . . .
H46 H 0.4324 0.8024 0.5011 0.072 Uiso 1 1 calc R . .
C47 C 0.5382(2) 0.7238(3) 0.4849(2) 0.0563(10) Uani 1 1 d . . .
C48 C 0.6057(3) 0.7032(3) 0.5046(2) 0.0599(11) Uani 1 1 d . . .
C49 C 0.5299(2) 0.6758(2) 0.4334(2) 0.0562(10) Uani 1 1 d . . .
H49A H 0.5571 0.6225 0.4380 0.067 Uiso 1 1 calc R . .
H49B H 0.4693 0.6774 0.4484 0.067 Uiso 1 1 calc R . .
C50 C 0.5675(2) 0.6991(2) 0.3550(2) 0.0477(8) Uani 1 1 d . . .
C51 C 0.5217(2) 0.7558(2) 0.3278(2) 0.0471(8) Uani 1 1 d . . .
H51 H 0.4675 0.7813 0.3599 0.057 Uiso 1 1 calc R . .
C52 C 0.5519(2) 0.7772(2) 0.2553(2) 0.0456(8) Uani 1 1 d . G .
C53 C 0.6288(2) 0.7340(2) 0.20925(19) 0.0432(8) Uani 1 1 d . . .
H53 H 0.6495 0.7447 0.1591 0.052 Uiso 1 1 calc R . .
C54 C 0.6764(2) 0.67599(19) 0.23397(19) 0.0417(8) Uani 1 1 d . . .
C55 C 0.6474(2) 0.6629(2) 0.3078(2) 0.0456(8) Uani 1 1 d . . .
C56 C 0.7537(2) 0.6248(2) 0.1807(2) 0.0472(8) Uani 1 1 d . . .
H56A H 0.7409 0.6141 0.1408 0.057 Uiso 1 1 calc R . .
H56B H 0.7642 0.5759 0.2051 0.057 Uiso 1 1 calc R . .
C57 C 0.9554(2) 0.75575(19) -0.02640(19) 0.0444(8) Uani 1 1 d D . .
C58 C 0.8989(15) 0.7536(14) -0.0592(14) 0.077(8) Uiso 0.25 1 d P C 1
H58A H 0.9233 0.7702 -0.1095 0.115 Uiso 0.25 1 calc PR C 1
H58B H 0.8445 0.7874 -0.0332 0.115 Uiso 0.25 1 calc PR C 1
H58C H 0.8908 0.7017 -0.0571 0.115 Uiso 0.25 1 calc PR C 1
C59 C 0.9160(9) 0.7280(8) -0.0713(6) 0.043(3) Uiso 0.50 1 d P C 3
H59A H 0.9377 0.7494 -0.1200 0.065 Uiso 0.50 1 calc PR C 3
H59B H 0.8546 0.7446 -0.0482 0.065 Uiso 0.50 1 calc PR C 3
H59C H 0.9311 0.6725 -0.0738 0.065 Uiso 0.50 1 calc PR C 3
C60 C 0.9378(15) 0.7138(13) -0.0794(11) 0.061(8) Uiso 0.25 1 d PD C 2
H60A H 0.9370 0.7476 -0.1197 0.092 Uiso 0.25 1 calc PR C 2
H60B H 0.8832 0.6991 -0.0539 0.092 Uiso 0.25 1 calc PR C 2
H60C H 0.9822 0.6683 -0.0978 0.092 Uiso 0.25 1 calc PR C 2
C61 C 1.0501(9) 0.7186(10) -0.0804(9) 0.044(5) Uiso 0.25 1 d PD C 1
H61A H 1.0654 0.7462 -0.1263 0.065 Uiso 0.25 1 calc PR C 1
H61B H 1.0538 0.6654 -0.0885 0.065 Uiso 0.25 1 calc PR C 1
H61C H 1.0888 0.7217 -0.0592 0.065 Uiso 0.25 1 calc PR C 1
C62 C 1.0513(6) 0.7407(7) -0.0726(6) 0.046(2) Uiso 0.50 1 d P C 3
H62A H 1.0629 0.7675 -0.1187 0.068 Uiso 0.50 1 calc PR C 3
H62B H 1.0730 0.6861 -0.0811 0.068 Uiso 0.50 1 calc PR C 3
H62C H 1.0787 0.7589 -0.0472 0.068 Uiso 0.50 1 calc PR C 3
C63 C 1.0392(12) 0.7708(13) -0.0562(11) 0.066(6) Uiso 0.25 1 d P C 2
H63A H 1.0516 0.7946 -0.1037 0.099 Uiso 0.25 1 calc PR C 2
H63B H 1.0801 0.7231 -0.0607 0.099 Uiso 0.25 1 calc PR C 2
H63C H 1.0426 0.8050 -0.0243 0.099 Uiso 0.25 1 calc PR C 2
C64 C 0.9546(14) 0.8396(9) -0.0155(11) 0.066(6) Uiso 0.25 1 d PD C 1
H64A H 0.9991 0.8410 -0.0005 0.099 Uiso 0.25 1 calc PR C 1
H64B H 0.8998 0.8628 0.0216 0.099 Uiso 0.25 1 calc PR C 1
H64C H 0.9644 0.8677 -0.0608 0.099 Uiso 0.25 1 calc PR C 1
C65 C 0.9220(8) 0.8405(5) -0.0151(5) 0.050(2) Uiso 0.50 1 d P C 3
H65A H 0.9479 0.8593 0.0112 0.076 Uiso 0.50 1 calc PR C 3
H65B H 0.8608 0.8506 0.0126 0.076 Uiso 0.50 1 calc PR C 3
H65C H 0.9358 0.8662 -0.0619 0.076 Uiso 0.50 1 calc PR C 3
C66 C 0.8894(13) 0.8356(9) -0.0093(11) 0.064(6) Uiso 0.25 1 d PD C 2
H66A H 0.8947 0.8626 0.0268 0.096 Uiso 0.25 1 calc PR C 2
H66B H 0.8320 0.8268 0.0093 0.096 Uiso 0.25 1 calc PR C 2
H66C H 0.9011 0.8662 -0.0534 0.096 Uiso 0.25 1 calc PR C 2
C67 C 1.1548(3) 0.8425(2) 0.2250(2) 0.0586(10) Uani 1 1 d D . .
C68 C 1.1392(11) 0.8885(9) 0.1580(8) 0.065(4) Uiso 0.30 1 d PD D 1
H68A H 1.1739 0.9268 0.1399 0.097 Uiso 0.30 1 calc PR D 1
H68B H 1.0796 0.9134 0.1743 0.097 Uiso 0.30 1 calc PR D 1
H68C H 1.1546 0.8529 0.1195 0.097 Uiso 0.30 1 calc PR D 1
C69 C 1.1758(6) 0.8657(5) 0.1489(4) 0.085(2) Uiso 0.70 1 d P D 2
H69A H 1.1237 0.8867 0.1428 0.127 Uiso 0.70 1 calc PR D 2
H69B H 1.2074 0.8215 0.1178 0.127 Uiso 0.70 1 calc PR D 2
H69C H 1.2101 0.9042 0.1357 0.127 Uiso 0.70 1 calc PR D 2
C70 C 1.2473(8) 0.7994(8) 0.1918(8) 0.054(3) Uiso 0.30 1 d P D 1
H70A H 1.2556 0.7658 0.1539 0.080 Uiso 0.30 1 calc PR D 1
H70B H 1.2609 0.7692 0.2291 0.080 Uiso 0.30 1 calc PR D 1
H70C H 1.2842 0.8358 0.1711 0.080 Uiso 0.30 1 calc PR D 1
C71 C 1.2393(6) 0.8068(5) 0.2311(5) 0.098(3) Uiso 0.70 1 d P D 2
H71A H 1.2654 0.7596 0.2037 0.146 Uiso 0.70 1 calc PR D 2
H71B H 1.2282 0.7961 0.2817 0.146 Uiso 0.70 1 calc PR D 2
H71C H 1.2773 0.8424 0.2116 0.146 Uiso 0.70 1 calc PR D 2
C72 C 1.1431(9) 0.8938(8) 0.2817(7) 0.053(3) Uiso 0.30 1 d P D 1
H72A H 1.1729 0.9350 0.2594 0.080 Uiso 0.30 1 calc PR D 1
H72B H 1.1658 0.8652 0.3147 0.080 Uiso 0.30 1 calc PR D 1
H72C H 1.0830 0.9151 0.3085 0.080 Uiso 0.30 1 calc PR D 1
C73 C 1.1121(5) 0.9133(4) 0.2718(4) 0.076(2) Uiso 0.70 1 d P D 2
H73A H 1.1478 0.9508 0.2535 0.114 Uiso 0.70 1 calc PR D 2
H73B H 1.1038 0.8997 0.3215 0.114 Uiso 0.70 1 calc PR D 2
H73C H 1.0575 0.9347 0.2705 0.114 Uiso 0.70 1 calc PR D 2
C74 C 0.8168(4) 0.9209(4) 0.5814(3) 0.111(2) Uani 1 1 d D . .
C75 C 0.868(3) 0.973(3) 0.522(2) 0.20(2) Uiso 0.25 1 d PD E 2
H75A H 0.8403 0.9909 0.4894 0.299 Uiso 0.25 1 calc PR E 2
H75B H 0.9252 0.9446 0.4944 0.299 Uiso 0.25 1 calc PR E 2
H75C H 0.8706 1.0169 0.5443 0.299 Uiso 0.25 1 calc PR E 2
C76 C 0.8981(10) 0.9548(9) 0.5404(9) 0.092(4) Uiso 0.50 1 d P E 3
H76A H 0.9135 0.9554 0.4885 0.138 Uiso 0.50 1 calc PR E 3
H76B H 0.9445 0.9235 0.5503 0.138 Uiso 0.50 1 calc PR E 3
H76C H 0.8869 1.0067 0.5567 0.138 Uiso 0.50 1 calc PR E 3
C77 C 0.9064(11) 0.9342(11) 0.5586(11) 0.049(4) Uiso 0.25 1 d P E 1
H77A H 0.9029 0.9834 0.5765 0.073 Uiso 0.25 1 calc PR E 1
H77B H 0.9360 0.9336 0.5060 0.073 Uiso 0.25 1 calc PR E 1
H77C H 0.9374 0.8939 0.5789 0.073 Uiso 0.25 1 calc PR E 1
C78 C 0.882(3) 0.914(3) 0.614(3) 0.24(2) Uiso 0.25 1 d PD E 2
H78A H 0.9264 0.9402 0.5827 0.363 Uiso 0.25 1 calc PR E 2
H78B H 0.9062 0.8601 0.6176 0.363 Uiso 0.25 1 calc PR E 2
H78C H 0.8535 0.9364 0.6618 0.363 Uiso 0.25 1 calc PR E 2
C79 C 0.7986(8) 0.9060(7) 0.6661(5) 0.086(3) Uiso 0.50 1 d PD E 3
H79A H 0.8000 0.9518 0.6864 0.129 Uiso 0.50 1 calc PR E 3
H79B H 0.8419 0.8639 0.6702 0.129 Uiso 0.50 1 calc PR E 3
H79C H 0.7431 0.8933 0.6925 0.129 Uiso 0.50 1 calc PR E 3
C80 C 0.7683(14) 0.9488(14) 0.6559(9) 0.086(6) Uiso 0.25 1 d PD E 1
H80A H 0.7637 1.0037 0.6563 0.128 Uiso 0.25 1 calc PR E 1
H80B H 0.7971 0.9234 0.6858 0.128 Uiso 0.25 1 calc PR E 1
H80C H 0.7118 0.9378 0.6751 0.128 Uiso 0.25 1 calc PR E 1
C81 C 0.7466(16) 0.9671(15) 0.5978(16) 0.086(7) Uiso 0.25 1 d P E 2
H81A H 0.7009 0.9393 0.6198 0.129 Uiso 0.25 1 calc PR E 2
H81B H 0.7444 0.9932 0.5542 0.129 Uiso 0.25 1 calc PR E 2
H81C H 0.7402 1.0043 0.6319 0.129 Uiso 0.25 1 calc PR E 2
C82 C 0.7487(15) 0.9811(11) 0.5642(15) 0.110(6) Uiso 0.50 1 d PD E 3
H82A H 0.6952 0.9641 0.5851 0.165 Uiso 0.50 1 calc PR E 3
H82B H 0.7676 0.9865 0.5120 0.165 Uiso 0.50 1 calc PR E 3
H82C H 0.7408 1.0301 0.5849 0.165 Uiso 0.50 1 calc PR E 3
C83 C 0.761(7) 0.987(5) 0.558(6) 0.30(6) Uiso 0.25 1 d PD E 1
H83A H 0.7012 0.9871 0.5878 0.448 Uiso 0.25 1 calc PR E 1
H83B H 0.7728 0.9805 0.5072 0.448 Uiso 0.25 1 calc PR E 1
H83C H 0.7728 1.0355 0.5629 0.448 Uiso 0.25 1 calc PR E 1
C84 C 0.4133(5) 0.9041(3) 0.5951(3) 0.0978(19) Uani 1 1 d D . .
C85 C 0.4552(10) 0.9559(8) 0.6192(8) 0.105(4) Uiso 0.50 1 d PD F 1
H85A H 0.5049 0.9669 0.5778 0.158 Uiso 0.50 1 calc PR F 1
H85B H 0.4721 0.9297 0.6565 0.158 Uiso 0.50 1 calc PR F 1
H85C H 0.4148 1.0034 0.6384 0.158 Uiso 0.50 1 calc PR F 1
C86 C 0.4159(10) 0.9487(9) 0.6464(8) 0.108(4) Uiso 0.50 1 d P F 2
H86A H 0.4650 0.9723 0.6236 0.162 Uiso 0.50 1 calc PR F 2
H86B H 0.4201 0.9163 0.6865 0.162 Uiso 0.50 1 calc PR F 2
H86C H 0.3644 0.9883 0.6645 0.162 Uiso 0.50 1 calc PR F 2
C88 C 0.3471(13) 0.8823(13) 0.6692(12) 0.170(8) Uiso 0.50 1 d P F 1
H88A H 0.3155 0.9282 0.6980 0.254 Uiso 0.50 1 calc PR F 1
H88B H 0.3760 0.8471 0.6947 0.254 Uiso 0.50 1 calc PR F 1
H88C H 0.3082 0.8581 0.6616 0.254 Uiso 0.50 1 calc PR F 1
C89 C 0.3641(7) 0.9421(6) 0.5526(6) 0.078(3) Uiso 0.50 1 d P F 1
H89A H 0.3309 0.9079 0.5495 0.116 Uiso 0.50 1 calc PR F 1
H89B H 0.4031 0.9541 0.5041 0.116 Uiso 0.50 1 calc PR F 1
H89C H 0.3263 0.9889 0.5767 0.116 Uiso 0.50 1 calc PR F 1
C90 C 0.4182(11) 0.9530(9) 0.5265(8) 0.131(5) Uiso 0.50 1 d PD F 2
H90A H 0.4072 0.9248 0.4947 0.197 Uiso 0.50 1 calc PR F 2
H90B H 0.4745 0.9643 0.5011 0.197 Uiso 0.50 1 calc PR F 2
H90C H 0.3761 1.0005 0.5407 0.197 Uiso 0.50 1 calc PR F 2
C91 C 0.5030(2) 0.8427(2) 0.2261(2) 0.0531(9) Uani 1 1 d . . .
C92 C 0.4937(13) 0.9158(11) 0.2612(11) 0.054(5) Uiso 0.20 1 d P G 1
H92A H 0.5492 0.9214 0.2553 0.082 Uiso 0.20 1 calc PR G 1
H92B H 0.4567 0.9141 0.3126 0.082 Uiso 0.20 1 calc PR G 1
H92C H 0.4693 0.9589 0.2385 0.082 Uiso 0.20 1 calc PR G 1
C93 C 0.4175(5) 0.8805(4) 0.2837(4) 0.096(2) Uiso 0.80 1 d P G 2
H93A H 0.3926 0.9253 0.2631 0.143 Uiso 0.80 1 calc PR G 2
H93B H 0.4254 0.8958 0.3241 0.143 Uiso 0.80 1 calc PR G 2
H93C H 0.3799 0.8446 0.3008 0.143 Uiso 0.80 1 calc PR G 2
C94 C 0.4172(15) 0.8275(15) 0.2441(14) 0.076(6) Uiso 0.20 1 d P G 1
H94A H 0.3879 0.8663 0.2213 0.115 Uiso 0.20 1 calc PR G 1
H94B H 0.3844 0.8291 0.2964 0.115 Uiso 0.20 1 calc PR G 1
H94C H 0.4236 0.7774 0.2264 0.115 Uiso 0.20 1 calc PR G 1
C95 C 0.4868(4) 0.8154(4) 0.1674(3) 0.0798(17) Uiso 0.80 1 d P G 2
H95A H 0.4567 0.8583 0.1487 0.120 Uiso 0.80 1 calc PR G 2
H95B H 0.4526 0.7768 0.1870 0.120 Uiso 0.80 1 calc PR G 2
H95C H 0.5406 0.7936 0.1283 0.120 Uiso 0.80 1 calc PR G 2
C96 C 0.5497(16) 0.8550(15) 0.1442(13) 0.077(6) Uiso 0.20 1 d P G 1
H96A H 0.5630 0.8074 0.1192 0.115 Uiso 0.20 1 calc PR G 1
H96B H 0.6020 0.8712 0.1340 0.115 Uiso 0.20 1 calc PR G 1
H96C H 0.5138 0.8941 0.1276 0.115 Uiso 0.20 1 calc PR G 1
C97 C 0.5550(5) 0.9033(4) 0.1953(4) 0.095(2) Uiso 0.80 1 d P G 2
H97A H 0.6090 0.8817 0.1564 0.143 Uiso 0.80 1 calc PR G 2
H97B H 0.5650 0.9217 0.2333 0.143 Uiso 0.80 1 calc PR G 2
H97C H 0.5245 0.9456 0.1765 0.143 Uiso 0.80 1 calc PR G 2
C98 C 0.23543(18) 0.41485(17) 0.12981(16) 0.0320(6) Uani 1 1 d . . .
C99 C 0.16920(19) 0.39257(18) 0.18879(17) 0.0365(7) Uani 1 1 d . . .
H99 H 0.1490 0.3506 0.1836 0.044 Uiso 1 1 calc R . .
C100 C 0.13087(19) 0.42890(19) 0.25526(17) 0.0396(7) Uani 1 1 d . . .
C101 C 0.15758(19) 0.49399(19) 0.25866(17) 0.0386(7) Uani 1 1 d . . .
H101 H 0.1299 0.5222 0.3020 0.046 Uiso 1 1 calc R . .
C102 C 0.22318(18) 0.51961(17) 0.20111(17) 0.0343(7) Uani 1 1 d . . .
C103 C 0.26441(17) 0.47664(17) 0.13883(16) 0.0307(6) Uani 1 1 d . . .
C104 C 0.24588(19) 0.59308(18) 0.20646(18) 0.0387(7) Uani 1 1 d . . .
H10A H 0.1931 0.6301 0.2325 0.046 Uiso 1 1 calc R . .
H10B H 0.2731 0.6132 0.1572 0.046 Uiso 1 1 calc R . .
C105 C 0.30340(19) 0.58859(18) 0.24352(17) 0.0389(7) Uani 1 1 d . . .
C106 C 0.2696(2) 0.5943(2) 0.3185(2) 0.0571(10) Uani 1 1 d . . .
H106 H 0.2108 0.5980 0.3453 0.068 Uiso 1 1 calc R . .
C107 C 0.3185(3) 0.5946(3) 0.3549(2) 0.0702(13) Uani 1 1 d . H .
C108 C 0.4032(2) 0.5929(3) 0.3138(2) 0.0597(11) Uani 1 1 d . . .
H108 H 0.4374 0.5962 0.3376 0.072 Uiso 1 1 calc R . .
C109 C 0.4405(2) 0.58660(18) 0.23953(18) 0.0402(7) Uani 1 1 d . . .
C110 C 0.39000(19) 0.58107(17) 0.20526(16) 0.0341(7) Uani 1 1 d . . .
C111 C 0.5335(2) 0.58781(19) 0.19793(18) 0.0408(8) Uani 1 1 d . . .
H16 H 0.5426 0.6086 0.1492 0.049 Uiso 1 1 calc R . .
H11B H 0.5477 0.6230 0.2222 0.049 Uiso 1 1 calc R . .
C112 C 0.5937(2) 0.51193(18) 0.19007(17) 0.0368(7) Uani 1 1 d . . .
C113 C 0.6191(2) 0.4832(2) 0.24461(19) 0.0482(9) Uani 1 1 d . . .
H113 H 0.5959 0.5110 0.2880 0.058 Uiso 1 1 calc R . .
C114 C 0.6774(3) 0.4151(2) 0.2379(2) 0.0515(9) Uani 1 1 d . I .
C115 C 0.7150(2) 0.37949(19) 0.17197(19) 0.0438(8) Uani 1 1 d . . .
H115 H 0.7583 0.3354 0.1648 0.053 Uiso 1 1 calc R . .
C116 C 0.69175(19) 0.40570(17) 0.11551(17) 0.0350(7) Uani 1 1 d . . .
C117 C 0.62706(18) 0.46926(17) 0.12744(16) 0.0324(6) Uani 1 1 d . . .
C118 C 0.73702(19) 0.36494(18) 0.04404(17) 0.0365(7) Uani 1 1 d . . .
H11C H 0.7981 0.3523 0.0317 0.044 Uiso 1 1 calc R . .
H11D H 0.7283 0.4001 0.0065 0.044 Uiso 1 1 calc R . .
C119 C 0.70940(18) 0.29273(17) 0.04192(16) 0.0343(7) Uani 1 1 d . . .
C120 C 0.7473(2) 0.22387(18) 0.06274(18) 0.0393(7) Uani 1 1 d . . .
H120 H 0.7891 0.2236 0.0794 0.047 Uiso 1 1 calc R . .
C121 C 0.7263(2) 0.15555(19) 0.06015(18) 0.0402(7) Uani 1 1 d . J .
C122 C 0.66751(19) 0.15865(18) 0.03184(17) 0.0371(7) Uani 1 1 d . . .
H122 H 0.6538 0.1126 0.0271 0.045 Uiso 1 1 calc R . .
C123 C 0.62819(18) 0.22583(18) 0.01025(16) 0.0339(7) Uani 1 1 d . . .
C124 C 0.64695(18) 0.29312(17) 0.01899(15) 0.0319(6) Uani 1 1 d . . .
C125 C 0.57354(19) 0.22430(18) -0.02917(16) 0.0353(7) Uani 1 1 d . . .
H12A H 0.5801 0.2671 -0.0639 0.042 Uiso 1 1 calc R . .
H12B H 0.5969 0.1771 -0.0576 0.042 Uiso 1 1 calc R . .
C126 C 0.47978(18) 0.22852(17) 0.01447(15) 0.0322(6) Uani 1 1 d . . .
C127 C 0.44911(19) 0.16232(18) 0.03656(16) 0.0357(7) Uani 1 1 d . . .
H127 H 0.4883 0.1152 0.0289 0.043 Uiso 1 1 calc R . .
C128 C 0.3627(2) 0.16215(18) 0.06975(17) 0.0365(7) Uani 1 1 d . K .
C129 C 0.3082(2) 0.23193(18) 0.07644(16) 0.0348(7) Uani 1 1 d . . .
H129 H 0.2495 0.2335 0.0968 0.042 Uiso 1 1 calc R . .
C130 C 0.33568(18) 0.29990(17) 0.05472(16) 0.0319(6) Uani 1 1 d . . .
C131 C 0.42209(18) 0.29735(16) 0.02684(15) 0.0304(6) Uani 1 1 d . . .
C132 C 0.27281(18) 0.37383(17) 0.05918(16) 0.0332(7) Uani 1 1 d . . .
H13A H 0.3011 0.4080 0.0201 0.040 Uiso 1 1 calc R . .
H13B H 0.2264 0.3630 0.0505 0.040 Uiso 1 1 calc R . .
C133 C 0.0630(2) 0.3970(2) 0.31994(19) 0.0513(9) Uani 1 1 d . . .
C134 C 0.0998(3) 0.3144(3) 0.3317(2) 0.0717(12) Uani 1 1 d . . .
H13C H 0.1176 0.2853 0.2881 0.108 Uiso 1 1 calc R . .
H13D H 0.0569 0.2928 0.3721 0.108 Uiso 1 1 calc R . .
H13E H 0.1485 0.3119 0.3424 0.108 Uiso 1 1 calc R . .
C135 C -0.0140(3) 0.4017(3) 0.3043(2) 0.0773(14) Uani 1 1 d . . .
H13F H 0.0027 0.3727 0.2609 0.116 Uiso 1 1 calc R . .
H13G H -0.0372 0.4548 0.2968 0.116 Uiso 1 1 calc R . .
H13H H -0.0569 0.3806 0.3452 0.116 Uiso 1 1 calc R . .
C136 C 0.0354(3) 0.4397(3) 0.3892(2) 0.0679(12) Uani 1 1 d . . .
H13I H -0.0051 0.4156 0.4293 0.102 Uiso 1 1 calc R . .
H13J H 0.0090 0.4924 0.3840 0.102 Uiso 1 1 calc R . .
H13K H 0.0847 0.4385 0.3986 0.102 Uiso 1 1 calc R . .
C138 C 0.2811(4) 0.5974(3) 0.4383(3) 0.0973(17) Uiso 1 1 d D . .
C140 C 0.2181(8) 0.5373(8) 0.4726(7) 0.057(3) Uiso 0.33 1 d PD H 1
H14A H 0.2003 0.5340 0.5249 0.085 Uiso 0.33 1 calc PR H 1
H14B H 0.2479 0.4872 0.4514 0.085 Uiso 0.33 1 calc PR H 1
H14C H 0.1685 0.5550 0.4621 0.085 Uiso 0.33 1 calc PR H 1
C141 C 0.1932(7) 0.5864(10) 0.4738(7) 0.062(3) Uiso 0.33 1 d PD H 2
H14D H 0.1918 0.5351 0.4641 0.094 Uiso 0.33 1 calc PR H 2
H14E H 0.1581 0.6236 0.4549 0.094 Uiso 0.33 1 calc PR H 2
H14F H 0.1715 0.5931 0.5258 0.094 Uiso 0.33 1 calc PR H 2
C142 C 0.1810(8) 0.6361(10) 0.4666(9) 0.080(4) Uiso 0.33 1 d PD H 3
H14G H 0.1526 0.6034 0.4543 0.120 Uiso 0.33 1 calc PR H 3
H14H H 0.1741 0.6858 0.4435 0.120 Uiso 0.33 1 calc PR H 3
H14I H 0.1561 0.6422 0.5189 0.120 Uiso 0.33 1 calc PR H 3
C143 C 0.2852(5) 0.6750(4) 0.4579(4) 0.129(2) Uiso 1 1 d D H 3
H14J H 0.2533 0.7151 0.4383 0.194 Uiso 1 1 calc R H 3
H14K H 0.3440 0.6800 0.4376 0.194 Uiso 1 1 calc R H 3
H14L H 0.2609 0.6795 0.5104 0.194 Uiso 1 1 calc R H 3
C144 C 0.3409(5) 0.5414(4) 0.4652(4) 0.131(2) Uiso 1 1 d D H 1
H14M H 0.3134 0.5372 0.5178 0.196 Uiso 1 1 calc R H 1
H14N H 0.3927 0.5599 0.4512 0.196 Uiso 1 1 calc R H 1
H14O H 0.3546 0.4915 0.4439 0.196 Uiso 1 1 calc R H 1
C145 C 0.7019(3) 0.3812(2) 0.2998(2) 0.0728(13) Uani 1 1 d D . .
C146 C 0.6257(5) 0.4245(5) 0.3764(4) 0.0537(18) Uiso 0.50 1 d PD I 2
H14P H 0.6325 0.3978 0.4182 0.081 Uiso 0.50 1 calc PR I 2
H14Q H 0.5702 0.4234 0.3792 0.081 Uiso 0.50 1 calc PR I 2
H14R H 0.6306 0.4772 0.3761 0.081 Uiso 0.50 1 calc PR I 2
C147 C 0.7604(6) 0.4265(6) 0.3080(5) 0.061(2) Uiso 0.50 1 d PD I 1
H14S H 0.7783 0.4029 0.3456 0.091 Uiso 0.50 1 calc PR I 1
H14T H 0.7300 0.4788 0.3214 0.091 Uiso 0.50 1 calc PR I 1
H14U H 0.8101 0.4264 0.2623 0.091 Uiso 0.50 1 calc PR I 1
C148 C 0.7812(6) 0.3916(6) 0.2900(5) 0.065(2) Uiso 0.50 1 d PD I 2
H14V H 0.7917 0.3723 0.3323 0.098 Uiso 0.50 1 calc PR I 2
H14W H 0.7822 0.4457 0.2836 0.098 Uiso 0.50 1 calc PR I 2
H14$ H 0.8250 0.3640 0.2472 0.098 Uiso 0.50 1 calc PR I 2
C149 C 0.7755(7) 0.3026(6) 0.2736(6) 0.097(3) Uiso 0.50 1 d PD I 1
H22 H 0.8237 0.3132 0.2304 0.145 Uiso 0.50 1 calc PR I 1
H29 H 0.7526 0.2639 0.2627 0.145 Uiso 0.50 1 calc PR I 1
H9 H 0.7936 0.2841 0.3121 0.145 Uiso 0.50 1 calc PR I 1
C150 C 0.6863(6) 0.3014(5) 0.3141(5) 0.062(2) Uiso 0.50 1 d PD I 2
H24 H 0.7249 0.2697 0.2722 0.094 Uiso 0.50 1 calc PR I 2
H33 H 0.6281 0.3023 0.3229 0.094 Uiso 0.50 1 calc PR I 2
H26 H 0.6960 0.2804 0.3564 0.094 Uiso 0.50 1 calc PR I 2
C151 C 0.6374(7) 0.3614(7) 0.3621(6) 0.096(3) Uiso 0.50 1 d PD I 1
H15D H 0.6600 0.3390 0.3970 0.143 Uiso 0.50 1 calc PR I 1
H15E H 0.6130 0.3246 0.3504 0.143 Uiso 0.50 1 calc PR I 1
H15F H 0.5937 0.4069 0.3826 0.143 Uiso 0.50 1 calc PR I 1
C152 C 0.7715(2) 0.08149(19) 0.0828(2) 0.0502(9) Uani 1 1 d D . .
C153 C 0.7441(11) 0.0865(9) 0.1664(7) 0.043(4) Uiso 0.25 1 d PD J 2
H15G H 0.7657 0.0377 0.1841 0.065 Uiso 0.25 1 calc PR J 2
H15H H 0.6825 0.0988 0.1912 0.065 Uiso 0.25 1 calc PR J 2
H15I H 0.7670 0.1261 0.1757 0.065 Uiso 0.25 1 calc PR J 2
C154 C 0.7758(8) 0.0939(6) 0.1548(6) 0.063(3) Uiso 0.50 1 d P J 1
H15J H 0.8010 0.0458 0.1711 0.094 Uiso 0.50 1 calc PR J 1
H15K H 0.7188 0.1125 0.1914 0.094 Uiso 0.50 1 calc PR J 1
H15L H 0.8103 0.1313 0.1473 0.094 Uiso 0.50 1 calc PR J 1
C155 C 0.8165(10) 0.0954(8) 0.1269(8) 0.040(3) Uiso 0.25 1 d P J 3
H15M H 0.8326 0.0478 0.1496 0.060 Uiso 0.25 1 calc PR J 3
H15N H 0.7787 0.1329 0.1641 0.060 Uiso 0.25 1 calc PR J 3
H15O H 0.8670 0.1145 0.0953 0.060 Uiso 0.25 1 calc PR J 3
C156 C 0.8659(8) 0.0690(10) 0.0428(9) 0.043(4) Uiso 0.25 1 d PD J 2
H15P H 0.8821 0.0633 -0.0086 0.065 Uiso 0.25 1 calc PR J 2
H15Q H 0.8920 0.0230 0.0612 0.065 Uiso 0.25 1 calc PR J 2
H15R H 0.8849 0.1127 0.0499 0.065 Uiso 0.25 1 calc PR J 2
C157 C 0.8609(7) 0.0583(8) 0.0235(7) 0.071(3) Uiso 0.50 1 d P J 1
H15S H 0.8912 0.0991 0.0157 0.106 Uiso 0.50 1 calc PR J 1
H15T H 0.8577 0.0491 -0.0212 0.106 Uiso 0.50 1 calc PR J 1
H15U H 0.8907 0.0120 0.0382 0.106 Uiso 0.50 1 calc PR J 1
C158 C 0.8389(12) 0.0424(11) 0.0120(10) 0.060(5) Uiso 0.25 1 d P J 3
H15V H 0.8763 0.0768 -0.0161 0.090 Uiso 0.25 1 calc PR J 3
H15W H 0.8112 0.0297 -0.0159 0.090 Uiso 0.25 1 calc PR J 3
H15$ H 0.8720 -0.0041 0.0233 0.090 Uiso 0.25 1 calc PR J 3
C159 C 0.7377(5) 0.0118(5) 0.0794(5) 0.0508(19) Uiso 0.50 1 d P J 2
H27 H 0.7512 0.0021 0.0292 0.076 Uiso 0.50 1 calc PR J 2
H15 H 0.6766 0.0218 0.1073 0.076 Uiso 0.50 1 calc PR J 2
H28 H 0.7641 -0.0326 0.0994 0.076 Uiso 0.50 1 calc PR J 2
C160 C 0.7148(6) 0.0251(6) 0.1157(6) 0.068(2) Uiso 0.50 1 d P J 1
H16A H 0.7008 0.0090 0.0791 0.103 Uiso 0.50 1 calc PR J 1
H16B H 0.6630 0.0489 0.1556 0.103 Uiso 0.50 1 calc PR J 1
H16C H 0.7440 -0.0192 0.1336 0.103 Uiso 0.50 1 calc PR J 1
C161 C 0.3309(2) 0.08813(19) 0.0921(2) 0.0480(8) Uani 1 1 d . . .
C162 C 0.3736(4) 0.0379(4) 0.1346(4) 0.0756(16) Uiso 0.80 1 d P K 1
H16D H 0.3577 0.0623 0.1803 0.113 Uiso 0.80 1 calc PR K 1
H16E H 0.4348 0.0295 0.1071 0.113 Uiso 0.80 1 calc PR K 1
H16F H 0.3562 -0.0109 0.1443 0.113 Uiso 0.80 1 calc PR K 1
C163 C 0.3958(14) 0.0163(12) 0.0878(13) 0.062(5) Uiso 0.20 1 d P K 2
H16G H 0.3673 -0.0245 0.1144 0.093 Uiso 0.20 1 calc PR K 2
H16H H 0.4326 0.0252 0.1088 0.093 Uiso 0.20 1 calc PR K 2
H16I H 0.4297 0.0016 0.0373 0.093 Uiso 0.20 1 calc PR K 2
C164 C 0.3539(5) 0.0466(4) 0.0211(4) 0.099(2) Uiso 0.80 1 d P K 1
H16J H 0.3371 -0.0025 0.0329 0.148 Uiso 0.80 1 calc PR K 1
H16K H 0.4148 0.0385 -0.0081 0.148 Uiso 0.80 1 calc PR K 1
H16L H 0.3242 0.0776 -0.0060 0.148 Uiso 0.80 1 calc PR K 1
C165 C 0.2807(16) 0.0774(14) 0.0549(14) 0.074(6) Uiso 0.20 1 d P K 2
H16M H 0.2629 0.0289 0.0698 0.112 Uiso 0.20 1 calc PR K 2
H16N H 0.3146 0.0774 0.0028 0.112 Uiso 0.20 1 calc PR K 2
H16O H 0.2308 0.1188 0.0673 0.112 Uiso 0.20 1 calc PR K 2
C166 C 0.2372(4) 0.0998(3) 0.1337(3) 0.0720(15) Uiso 0.80 1 d P K 1
H16P H 0.2213 0.0505 0.1482 0.108 Uiso 0.80 1 calc PR K 1
H16Q H 0.2095 0.1268 0.1035 0.108 Uiso 0.80 1 calc PR K 1
H16R H 0.2196 0.1298 0.1766 0.108 Uiso 0.80 1 calc PR K 1
C167 C 0.2674(14) 0.0968(13) 0.1736(12) 0.064(5) Uiso 0.20 1 d P K 2
H16S H 0.2188 0.1378 0.1786 0.096 Uiso 0.20 1 calc PR K 2
H16T H 0.2954 0.1089 0.2015 0.096 Uiso 0.20 1 calc PR K 2
H16U H 0.2483 0.0492 0.1914 0.096 Uiso 0.20 1 calc PR K 2
C168 C 0.9687(3) 0.4859(3) 0.0626(3) 0.0853(14) Uiso 1 1 d . . .
C169 C 0.8836(6) 0.4848(6) 0.0504(6) 0.079(3) Uiso 0.50 1 d P . .
C170 C 0.8860(4) 0.4976(3) -0.0078(3) 0.0948(16) Uiso 1 1 d . . .
C171 C 0.9426(7) 0.5121(6) -0.0670(6) 0.084(3) Uiso 0.50 1 d P . .
C172 C 0.9694(5) 0.4977(5) 0.0021(4) 0.0561(19) Uiso 0.50 1 d P . .
C200 C -0.154(3) 0.144(3) 0.452(3) 0.183(16) Uiso 0.33 1 d P . .
C201 C -0.131(4) 0.150(3) 0.471(3) 0.21(2) Uiso 0.33 1 d P . .
C202 C -0.0838(19) 0.1819(19) 0.423(2) 0.138(10) Uiso 0.33 1 d P . .
C203 C -0.084(3) 0.197(2) 0.387(3) 0.164(14) Uiso 0.33 1 d P . .
C204 C -0.1055(17) 0.1380(14) 0.3931(16) 0.101(6) Uiso 0.33 1 d P . .
C205 C -0.054(2) 0.184(2) 0.341(2) 0.125(9) Uiso 0.33 1 d P . .
C206 C -0.0690(17) 0.1463(14) 0.3492(15) 0.093(6) Uiso 0.33 1 d P . .
C207 C 0.003(2) 0.1483(17) 0.298(2) 0.115(10) Uiso 0.33 1 d P . .
C208 C -0.036(3) 0.178(2) 0.293(3) 0.168(14) Uiso 0.33 1 d P . .
C209 C 0.004(2) 0.145(2) 0.267(2) 0.121(10) Uiso 0.33 1 d P . .
C210 C -0.010(2) 0.126(2) 0.243(2) 0.116(10) Uiso 0.33 1 d P . .
C211 C 0.0186(13) 0.1060(12) 0.2238(11) 0.081(6) Uiso 0.33 1 d P . .
C212 C -0.0405(19) 0.0899(19) 0.2305(18) 0.103(8) Uiso 0.33 1 d P . .
C213 C -0.034(2) 0.066(2) 0.213(2) 0.159(17) Uiso 0.33 1 d P . .
C214 C -0.088(3) 0.052(3) 0.273(3) 0.153(17) Uiso 0.33 1 d P . .
C215 C -0.105(4) 0.077(3) 0.282(3) 0.159(18) Uiso 0.33 1 d P . .
C216 C -0.070(4) 0.108(3) 0.287(3) 0.200(16) Uiso 0.33 1 d P . .
C217 C -0.122(2) 0.084(2) 0.331(3) 0.129(12) Uiso 0.33 1 d P . .
C218 C -0.1154(16) 0.0776(16) 0.357(2) 0.091(7) Uiso 0.33 1 d P . .
C219 C -0.133(4) 0.083(4) 0.392(4) 0.27(4) Uiso 0.33 1 d P . .
C220 C -0.125(2) 0.128(2) 0.360(2) 0.134(9) Uiso 0.33 1 d P . .
C88A C 0.3290(9) 0.8840(9) 0.6349(9) 0.121(5) Uiso 0.50 1 d PD F 2
H88D H 0.2881 0.9281 0.6621 0.181 Uiso 0.50 1 calc PR F 2
H88E H 0.3327 0.8418 0.6681 0.181 Uiso 0.50 1 calc PR F 2
H88F H 0.3109 0.8690 0.6006 0.181 Uiso 0.50 1 calc PR F 2

loop_
_atom_site_aniso_label
_atom_site_aniso_U_11
_atom_site_aniso_U_22
_atom_site_aniso_U_33
_atom_site_aniso_U_23
_atom_site_aniso_U_13
_atom_site_aniso_U_12
O1 0.0379(12) 0.0412(12) 0.0347(11) 0.0024(9) -0.0111(9) -0.0189(10)
O2 0.0401(12) 0.0422(13) 0.0349(11) 0.0012(9) -0.0201(10) -0.0058(10)
O3 0.0415(12) 0.0381(12) 0.0466(13) 0.0081(10) -0.0261(10) -0.0095(10)
O4 0.0324(11) 0.0523(14) 0.0342(12) 0.0017(10) -0.0122(9) -0.0122(10)
O5 0.0397(12) 0.0331(12) 0.0471(13) 0.0067(10) -0.0181(10) -0.0125(10)
O6 0.0472(14) 0.0595(16) 0.0656(17) 0.0114(13) -0.0257(13) -0.0147(12)
O8 0.0523(15) 0.0569(16) 0.0585(16) 0.0137(12) -0.0297(13) -0.0180(12)
O11 0.0513(15) 0.0676(17) 0.0536(15) 0.0142(13) -0.0235(12) -0.0240(13)
C15 0.108(4) 0.075(3) 0.068(3) -0.006(2) -0.040(3) -0.009(3)
C16 0.062(2) 0.066(3) 0.0348(19) 0.0005(17) -0.0180(17) -0.012(2)
C17 0.047(2) 0.082(3) 0.063(3) 0.012(2) -0.0156(19) -0.022(2)
C18 0.070(3) 0.078(4) 0.100(4) 0.016(3) -0.023(3) -0.046(3)
C19 0.103(4) 0.056(3) 0.081(3) 0.023(2) -0.032(3) -0.025(3)
C20 0.078(3) 0.072(3) 0.062(3) 0.016(2) -0.039(2) -0.005(3)
C21 0.064(3) 0.085(3) 0.045(2) 0.005(2) -0.0323(19) -0.018(2)
C22 0.0358(17) 0.0381(18) 0.054(2) -0.0026(15) -0.0198(15) -0.0101(14)
C23 0.0367(17) 0.0417(19) 0.056(2) -0.0023(16) -0.0258(16) -0.0073(14)
C24 0.0342(16) 0.0358(17) 0.0499(19) -0.0014(14) -0.0214(15) -0.0055(13)
C25 0.0313(16) 0.0400(18) 0.055(2) -0.0017(15) -0.0197(15) -0.0082(14)
C26 0.0338(16) 0.0376(18) 0.053(2) -0.0044(15) -0.0225(15) -0.0038(14)
C27 0.0421(18) 0.0368(18) 0.050(2) 0.0016(15) -0.0213(16) -0.0108(14)
C28 0.0367(17) 0.047(2) 0.053(2) 0.0005(16) -0.0235(16) -0.0079(15)
C29 0.0330(17) 0.050(2) 0.047(2) 0.0002(16) -0.0196(15) -0.0040(15)
C30 0.0345(17) 0.046(2) 0.0475(19) -0.0001(15) -0.0153(15) -0.0064(15)
O31 0.0633(18) 0.092(2) 0.0617(18) 0.0118(16) -0.0304(15) -0.0315(16)
C31 0.0359(18) 0.047(2) 0.050(2) -0.0052(16) -0.0126(16) -0.0061(15)
C32 0.043(2) 0.061(2) 0.053(2) -0.0099(18) -0.0188(17) -0.0112(18)
C33 0.0376(18) 0.064(2) 0.048(2) 0.0018(17) -0.0188(16) -0.0088(17)
C34 0.0361(17) 0.055(2) 0.048(2) 0.0084(16) -0.0204(16) -0.0122(16)
C36 0.056(2) 0.100(3) 0.0363(19) 0.001(2) -0.0191(18) -0.025(2)
C37 0.059(3) 0.122(4) 0.043(2) -0.007(2) -0.011(2) -0.033(3)
C38 0.076(3) 0.128(5) 0.054(3) -0.029(3) -0.015(2) -0.034(3)
C39 0.057(3) 0.143(5) 0.046(2) -0.021(3) -0.008(2) -0.024(3)
C40 0.059(3) 0.118(4) 0.036(2) 0.001(2) -0.0166(19) -0.031(3)
C41 0.059(2) 0.098(3) 0.035(2) 0.010(2) -0.0194(19) -0.025(2)
C42 0.058(3) 0.130(4) 0.041(2) 0.009(2) -0.0188(19) -0.030(3)
C43 0.052(2) 0.096(3) 0.037(2) 0.011(2) -0.0114(18) -0.028(2)
C44 0.079(3) 0.096(4) 0.040(2) 0.012(2) -0.025(2) -0.038(3)
O45 0.0608(18) 0.096(2) 0.0528(16) 0.0063(16) -0.0237(14) -0.0196(17)
C45 0.085(3) 0.075(3) 0.045(2) 0.014(2) -0.027(2) -0.026(3)
C46 0.063(3) 0.074(3) 0.047(2) 0.014(2) -0.025(2) -0.024(2)
C47 0.052(2) 0.075(3) 0.041(2) 0.0206(19) -0.0153(17) -0.030(2)
C48 0.057(2) 0.083(3) 0.040(2) 0.014(2) -0.0168(18) -0.030(2)
C49 0.044(2) 0.069(3) 0.058(2) 0.015(2) -0.0210(18) -0.0267(19)
C50 0.0422(19) 0.058(2) 0.051(2) 0.0058(17) -0.0219(17) -0.0238(17)
C51 0.0410(19) 0.052(2) 0.050(2) -0.0038(17) -0.0191(16) -0.0126(16)
C52 0.047(2) 0.047(2) 0.053(2) -0.0017(16) -0.0275(17) -0.0168(16)
C53 0.0439(19) 0.048(2) 0.0472(19) -0.0006(16) -0.0226(16) -0.0197(16)
C54 0.0393(18) 0.0438(19) 0.050(2) 0.0003(15) -0.0209(16) -0.0198(15)
C55 0.0423(19) 0.046(2) 0.059(2) 0.0095(17) -0.0267(17) -0.0216(16)
C56 0.0428(19) 0.045(2) 0.059(2) -0.0007(17) -0.0230(17) -0.0167(16)
C57 0.0392(18) 0.0439(19) 0.055(2) 0.0002(16) -0.0245(16) -0.0081(15)
C67 0.058(2) 0.054(2) 0.061(2) -0.0062(19) -0.017(2) -0.0208(19)
C74 0.087(4) 0.146(6) 0.083(4) -0.046(4) -0.003(3) -0.039(4)
C84 0.158(6) 0.073(3) 0.074(3) 0.004(3) -0.067(4) -0.010(4)
C91 0.058(2) 0.049(2) 0.057(2) -0.0026(17) -0.0313(19) -0.0057(18)
C98 0.0292(15) 0.0342(16) 0.0370(16) 0.0028(13) -0.0182(13) -0.0077(12)
C99 0.0330(16) 0.0359(17) 0.0454(18) 0.0048(14) -0.0194(14) -0.0123(13)
C100 0.0313(16) 0.0451(19) 0.0423(18) 0.0069(15) -0.0146(14) -0.0126(14)
C101 0.0278(15) 0.0468(19) 0.0358(17) -0.0016(14) -0.0092(13) -0.0054(14)
C102 0.0280(15) 0.0361(17) 0.0399(17) -0.0004(13) -0.0154(13) -0.0065(13)
C103 0.0272(14) 0.0342(16) 0.0340(16) 0.0065(12) -0.0155(12) -0.0102(12)
C104 0.0320(16) 0.0368(17) 0.0448(18) -0.0059(14) -0.0133(14) -0.0056(13)
C105 0.0347(16) 0.0394(18) 0.0417(18) -0.0068(14) -0.0112(14) -0.0128(14)
C106 0.043(2) 0.082(3) 0.043(2) -0.0195(19) -0.0037(16) -0.028(2)
C107 0.059(2) 0.114(4) 0.041(2) -0.023(2) -0.0068(18) -0.043(3)
C108 0.053(2) 0.093(3) 0.042(2) -0.019(2) -0.0160(17) -0.030(2)
C109 0.0411(18) 0.0386(18) 0.0420(18) -0.0076(14) -0.0134(15) -0.0153(14)
C110 0.0368(16) 0.0332(16) 0.0304(15) -0.0003(12) -0.0098(13) -0.0122(13)
C111 0.0413(18) 0.0432(19) 0.0435(18) -0.0047(15) -0.0163(15) -0.0200(15)
C112 0.0414(17) 0.0360(17) 0.0392(17) 0.0046(13) -0.0168(14) -0.0217(14)
C113 0.068(2) 0.053(2) 0.0403(19) 0.0058(16) -0.0286(18) -0.0334(19)
C114 0.080(3) 0.046(2) 0.055(2) 0.0140(17) -0.047(2) -0.032(2)
C115 0.051(2) 0.0390(18) 0.058(2) 0.0132(16) -0.0375(18) -0.0183(15)
C116 0.0358(16) 0.0336(16) 0.0434(17) 0.0072(13) -0.0209(14) -0.0164(13)
C117 0.0327(15) 0.0370(17) 0.0332(16) 0.0063(13) -0.0155(13) -0.0174(13)
C118 0.0280(15) 0.0385(17) 0.0460(18) 0.0045(14) -0.0182(14) -0.0096(13)
C119 0.0291(15) 0.0366(17) 0.0375(16) 0.0003(13) -0.0134(13) -0.0089(13)
C120 0.0359(17) 0.0396(18) 0.0477(19) 0.0016(14) -0.0239(15) -0.0058(14)
C121 0.0389(17) 0.0380(18) 0.0454(19) -0.0007(14) -0.0206(15) -0.0052(14)
C122 0.0368(17) 0.0314(16) 0.0429(18) -0.0043(13) -0.0164(14) -0.0054(13)
C123 0.0292(15) 0.0394(17) 0.0297(15) -0.0039(13) -0.0082(12) -0.0073(13)
C124 0.0278(14) 0.0356(16) 0.0287(15) 0.0028(12) -0.0102(12) -0.0047(12)
C125 0.0369(16) 0.0370(17) 0.0307(15) -0.0057(13) -0.0121(13) -0.0069(13)
C126 0.0343(16) 0.0365(17) 0.0312(15) -0.0043(12) -0.0177(13) -0.0078(13)
C127 0.0375(17) 0.0347(17) 0.0364(16) -0.0050(13) -0.0165(14) -0.0064(13)
C128 0.0403(17) 0.0358(17) 0.0380(17) -0.0028(13) -0.0194(14) -0.0093(14)
C129 0.0355(16) 0.0391(17) 0.0349(16) -0.0009(13) -0.0162(13) -0.0138(13)
C130 0.0352(16) 0.0357(16) 0.0319(15) 0.0005(12) -0.0197(13) -0.0095(13)
C131 0.0360(16) 0.0313(16) 0.0302(15) 0.0032(12) -0.0171(13) -0.0135(13)
C132 0.0322(15) 0.0344(16) 0.0387(17) 0.0016(13) -0.0188(13) -0.0104(13)
C133 0.0394(19) 0.061(2) 0.046(2) 0.0082(17) -0.0091(16) -0.0185(17)
C134 0.080(3) 0.066(3) 0.062(3) 0.024(2) -0.020(2) -0.032(2)
C135 0.044(2) 0.120(4) 0.066(3) 0.012(3) -0.011(2) -0.043(3)
C136 0.055(2) 0.079(3) 0.050(2) 0.004(2) -0.0007(19) -0.023(2)
C145 0.123(4) 0.058(3) 0.076(3) 0.020(2) -0.074(3) -0.035(3)
C152 0.058(2) 0.0308(18) 0.070(2) 0.0015(16) -0.037(2) -0.0028(16)
C161 0.052(2) 0.0355(18) 0.059(2) 0.0010(16) -0.0229(18) -0.0148(16)

loop_
_atom_type_symbol
_atom_type_description
_atom_type_scat_dispersion_real
_atom_type_scat_dispersion_imag
_atom_type_scat_source
C C 0.0033 0.0016 'International Tables Vol C Tables 4.2.6.8 and 6.1.1.4'
H H 0.0000 0.0000 'International Tables Vol C Tables 4.2.6.8 and 6.1.1.4'
O O 0.0106 0.0060 'International Tables Vol C Tables 4.2.6.8 and 6.1.1.4'

loop_
_geom_angle_atom_site_label_1
_geom_angle_atom_site_label_2
_geom_angle_atom_site_label_3
_geom_angle
_geom_angle_site_symmetry_1
_geom_angle_site_symmetry_3
_geom_angle_publ_flag
C7 C2 C3 113.2(7) . . ?
C7 C2 C1 120.1(6) . . ?
C3 C2 C1 126.7(7) . . ?
C2 C3 C4 125.4(7) . . ?
C5 C4 C3 118.0(8) . . ?
C4 C5 C6 116.2(9) . . ?
C7 C6 C5 124.1(8) . . ?
C2 C7 C6 122.9(7) . . ?
C14 C9 C10 137.3(16) . . ?
C14 C9 C8 114.1(13) . . ?
C10 C9 C8 108.6(16) . . ?
C11 C10 C9 104(2) . . ?
C10 C11 C12 127(2) . . ?
C11 C12 C13 123(2) . . ?
C14 C13 C12 112.8(17) . . ?
C9 C14 C13 116.6(12) . . ?
C17 C16 C21 117.9(4) . . ?
C17 C16 C15 121.5(4) . . ?
C21 C16 C15 120.5(4) . . ?
C16 C17 C18 121.3(4) . . ?
C19 C18 C17 120.1(5) . . ?
C20 C19 C18 119.6(5) . . ?
C21 C20 C19 119.9(4) . . ?
C20 C21 C16 121.2(4) . . ?
C23 C22 C27 118.7(3) . . ?
C23 C22 C56 119.5(3) . . ?
C27 C22 C56 121.6(3) . . ?
C22 C23 C24 122.5(3) . . ?
C25 C24 C23 116.5(3) . . ?
C25 C24 C57 122.7(3) . . ?
C23 C24 C57 120.8(3) . . ?
C26 C25 C24 123.1(3) . . ?
C25 C26 C27 118.2(3) . . ?
C25 C26 C28 120.1(3) . . ?
C27 C26 C28 121.3(3) . . ?
O8 C27 C22 119.1(3) . . ?
O8 C27 C26 119.9(3) . . ?
C22 C27 C26 120.9(3) . . ?
C29 C28 C26 119.0(3) . . ?
C34 C29 C30 118.5(3) . . ?
C34 C29 C28 121.2(3) . . ?
C30 C29 C28 119.9(3) . . ?
C31 C30 C29 122.5(3) . . ?
C32 C31 C30 116.4(3) . . ?
C32 C31 C67 120.7(3) . . ?
C30 C31 C67 122.6(3) . . ?
C31 C32 C33 123.5(3) . . ?
C32 C33 C34 118.2(3) . . ?
C32 C33 C35 120.7(3) . . ?
C34 C33 C35 121.1(3) . . ?
O11 C34 C29 119.7(3) . . ?
O11 C34 C33 119.6(3) . . ?
C29 C34 C33 120.6(3) . . ?
C36 C35 C33 115.5(3) . . ?
C37 C36 C41 119.0(4) . . ?
C37 C36 C35 119.7(4) . . ?
C41 C36 C35 121.3(4) . . ?
C36 C37 C38 123.3(4) . . ?
C37 C38 C39 115.9(5) . . ?
C37 C38 C74 123.8(5) . . ?
C39 C38 C74 120.4(5) . . ?
C40 C39 C38 123.2(4) . . ?
C39 C40 C41 118.5(4) . . ?
C39 C40 C42 120.0(4) . . ?
C41 C40 C42 121.4(5) . . ?
O31 C41 C36 120.3(4) . . ?
O31 C41 C40 120.0(4) . . ?
C36 C41 C40 119.7(5) . . ?
C40 C42 C43 115.9(4) . . ?
C48 C43 C44 118.3(4) . . ?
C48 C43 C42 122.0(4) . . ?
C44 C43 C42 119.6(4) . . ?
C43 C44 C45 123.4(4) . . ?
C46 C45 C44 115.1(4) . . ?
C46 C45 C84 121.5(4) . . ?
C44 C45 C84 123.3(4) . . ?
C47 C46 C45 123.4(4) . . ?
C46 C47 C48 118.4(4) . . ?
C46 C47 C49 120.5(4) . . ?
C48 C47 C49 121.1(4) . . ?
C43 C48 O45 119.2(4) . . ?
C43 C48 C47 120.8(4) . . ?
O45 C48 C47 119.9(4) . . ?
C50 C49 C47 115.4(3) . . ?
C51 C50 C55 118.1(3) . . ?
C51 C50 C49 120.5(3) . . ?
C55 C50 C49 121.3(3) . . ?
C50 C51 C52 122.9(3) . . ?
C51 C52 C53 116.4(3) . . ?
C51 C52 C91 122.7(3) . . ?
C53 C52 C91 120.8(3) . . ?
C54 C53 C52 122.5(3) . . ?
C55 C54 C53 118.2(3) . . ?
C55 C54 C56 121.6(3) . . ?
C53 C54 C56 120.0(3) . . ?
O6 C55 C50 119.3(3) . . ?
O6 C55 C54 119.6(3) . . ?
C50 C55 C54 121.0(3) . . ?
C54 C56 C22 116.0(3) . . ?
C63 C57 C58 131.7(13) . . ?
C63 C57 C65 87.6(10) . . ?
C58 C57 C65 90.2(11) . . ?
C63 C57 C24 112.2(8) . . ?
C58 C57 C24 113.7(10) . . ?
C65 C57 C24 109.9(4) . . ?
C63 C57 C62 23.6(8) . . ?
C58 C57 C62 119.8(11) . . ?
C65 C57 C62 109.0(7) . . ?
C24 C57 C62 111.7(4) . . ?
C63 C57 C64 67.8(12) . . ?
C58 C57 C64 109.8(13) . . ?
C65 C57 C64 21.7(8) . . ?
C24 C57 C64 108.3(8) . . ?
C62 C57 C64 90.6(9) . . ?
C63 C57 C59 124.2(10) . . ?
C58 C57 C59 19.2(11) . . ?
C65 C57 C59 108.4(7) . . ?
C24 C57 C59 111.3(5) . . ?
C62 C57 C59 106.4(7) . . ?
C64 C57 C59 126.3(10) . . ?
C63 C57 C60 113.7(13) . . ?
C58 C57 C60 33.3(13) . . ?
C65 C57 C60 120.0(10) . . ?
C24 C57 C60 111.3(9) . . ?
C62 C57 C60 93.7(10) . . ?
C64 C57 C60 135.1(12) . . ?
C59 C57 C60 14.4(10) . . ?
C63 C57 C66 108.0(12) . . ?
C58 C57 C66 73.6(13) . . ?
C65 C57 C66 20.9(8) . . ?
C24 C57 C66 104.7(8) . . ?
C62 C57 C66 128.1(9) . . ?
C64 C57 C66 42.3(11) . . ?
C59 C57 C66 92.7(10) . . ?
C60 C57 C66 106.1(12) . . ?
C63 C57 C61 40.0(11) . . ?
C58 C57 C61 109.1(12) . . ?
C65 C57 C61 123.6(9) . . ?
C24 C57 C61 109.1(7) . . ?
C62 C57 C61 16.4(7) . . ?
C64 C57 C61 106.6(11) . . ?
C59 C57 C61 93.2(9) . . ?
C60 C57 C61 79.6(11) . . ?
C66 C57 C61 140.7(11) . . ?
C72 C67 C69 123.9(7) . . ?
C72 C67 C73 26.2(6) . . ?
C69 C67 C73 108.6(5) . . ?
C72 C67 C31 114.1(6) . . ?
C69 C67 C31 113.8(4) . . ?
C73 C67 C31 109.9(4) . . ?
C72 C67 C70 109.0(8) . . ?
C69 C67 C70 81.5(7) . . ?
C73 C67 C70 131.5(7) . . ?
C31 C67 C70 108.2(6) . . ?
C72 C67 C71 83.3(7) . . ?
C69 C67 C71 107.3(6) . . ?
C73 C67 C71 108.8(5) . . ?
C31 C67 C71 108.4(4) . . ?
C70 C67 C71 29.1(5) . . ?
C72 C67 C68 112.6(9) . . ?
C69 C67 C68 23.5(6) . . ?
C73 C67 C68 91.0(7) . . ?
C31 C67 C68 107.6(6) . . ?
C70 C67 C68 104.9(9) . . ?
C71 C67 C68 129.2(8) . . ?
C81 C74 C80 60.6(16) . . ?
C81 C74 C38 115.4(13) . . ?
C80 C74 C38 126.5(11) . . ?
C81 C74 C77 131.3(15) . . ?
C80 C74 C77 105.6(12) . . ?
C38 C74 C77 109.5(8) . . ?
C81 C74 C78 129(3) . . ?
C80 C74 C78 74(3) . . ?
C38 C74 C78 110(2) . . ?
C77 C74 C78 41(2) . . ?
C81 C74 C83 32(5) . . ?
C80 C74 C83 88(5) . . ?
C38 C74 C83 113(4) . . ?
C77 C74 C83 112(5) . . ?
C78 C74 C83 136(5) . . ?
C81 C74 C75 95(3) . . ?
C80 C74 C75 119(2) . . ?
C38 C74 C75 114(2) . . ?
C77 C74 C75 49(2) . . ?
C78 C74 C75 88(3) . . ?
C83 C74 C75 66(4) . . ?
C81 C74 C76 116.7(15) . . ?
C80 C74 C76 112.2(11) . . ?
C38 C74 C76 114.7(7) . . ?
C77 C74 C76 20.0(8) . . ?
C78 C74 C76 59(2) . . ?
C83 C74 C76 93(5) . . ?
C75 C74 C76 29(2) . . ?
C81 C74 C82 25.6(13) . . ?
C80 C74 C82 85.2(14) . . ?
C38 C74 C82 108.2(10) . . ?
C77 C74 C82 121.4(14) . . ?
C78 C74 C82 142(2) . . ?
C83 C74 C82 9(5) . . ?
C75 C74 C82 75(3) . . ?
C76 C74 C82 102.2(14) . . ?
C81 C74 C79 91.6(14) . . ?
C80 C74 C79 33.1(9) . . ?
C38 C74 C79 104.6(7) . . ?
C77 C74 C79 94.6(9) . . ?
C78 C74 C79 54(3) . . ?
C83 C74 C79 121(5) . . ?
C75 C74 C79 133(2) . . ?
C76 C74 C79 110.6(9) . . ?
C82 C74 C79 117.1(12) . . ?
C86 C84 C88A 101.8(10) . . ?
C86 C84 C89 117.3(8) . . ?
C88A C84 C89 75.6(8) . . ?
C86 C84 C45 120.9(8) . . ?
C88A C84 C45 109.5(7) . . ?
C89 C84 C45 118.4(6) . . ?
C86 C84 C88 74.7(10) . . ?
C88A C84 C88 33.9(9) . . ?
C89 C84 C88 105.9(11) . . ?
C45 C84 C88 107.0(9) . . ?
C86 C84 C90 109.8(10) . . ?
C88A C84 C90 111.4(10) . . ?
C89 C84 C90 35.8(6) . . ?
C45 C84 C90 103.6(7) . . ?
C88 C84 C90 140.4(12) . . ?
C86 C84 C85 27.3(7) . . ?
C88A C84 C85 129.0(10) . . ?
C89 C84 C85 116.4(8) . . ?
C45 C84 C85 106.3(7) . . ?
C88 C84 C85 101.1(10) . . ?
C90 C84 C85 93.7(9) . . ?
C94 C91 C95 61.1(10) . . ?
C94 C91 C92 109.9(13) . . ?
C95 C91 C92 140.3(8) . . ?
C94 C91 C97 142.0(11) . . ?
C95 C91 C97 109.1(5) . . ?
C92 C91 C97 51.9(8) . . ?
C94 C91 C93 51.7(10) . . ?
C95 C91 C93 107.5(4) . . ?
C92 C91 C93 59.6(8) . . ?
C97 C91 C93 107.3(5) . . ?
C94 C91 C52 109.1(10) . . ?
C95 C91 C52 110.9(4) . . ?
C92 C91 C52 108.5(8) . . ?
C97 C91 C52 108.5(4) . . ?
C93 C91 C52 113.5(4) . . ?
C94 C91 C96 110.4(14) . . ?
C95 C91 C96 53.1(10) . . ?
C92 C91 C96 106.1(13) . . ?
C97 C91 C96 58.0(10) . . ?
C93 C91 C96 133.7(10) . . ?
C52 C91 C96 112.7(10) . . ?
C99 C98 C103 117.4(3) . . ?
C99 C98 C132 120.3(3) . . ?
C103 C98 C132 122.3(3) . . ?
C98 C99 C100 123.2(3) . . ?
C101 C100 C99 116.4(3) . . ?
C101 C100 C133 123.3(3) . . ?
C99 C100 C133 120.3(3) . . ?
C100 C101 C102 122.9(3) . . ?
C103 C102 C101 117.8(3) . . ?
C103 C102 C104 121.7(3) . . ?
C101 C102 C104 120.4(3) . . ?
C102 C103 O1 120.2(3) . . ?
C102 C103 C98 121.7(3) . . ?
O1 C103 C98 118.1(3) . . ?
C102 C104 C105 116.1(3) . . ?
C110 C105 C106 118.0(3) . . ?
C110 C105 C104 122.0(3) . . ?
C106 C105 C104 120.0(3) . . ?
C107 C106 C105 122.6(3) . . ?
C106 C107 C108 117.1(3) . . ?
C106 C107 C138 122.2(4) . . ?
C108 C107 C138 120.7(4) . . ?
C107 C108 C109 123.0(3) . . ?
C108 C109 C110 118.1(3) . . ?
C108 C109 C111 119.8(3) . . ?
C110 C109 C111 122.1(3) . . ?
O4 C110 C105 118.5(3) . . ?
O4 C110 C109 120.5(3) . . ?
C105 C110 C109 121.0(3) . . ?
C112 C111 C109 115.6(3) . . ?
C113 C112 C117 117.9(3) . . ?
C113 C112 C111 120.9(3) . . ?
C117 C112 C111 121.2(3) . . ?
C112 C113 C114 122.5(3) . . ?
C115 C114 C113 117.1(3) . . ?
C115 C114 C145 120.5(4) . . ?
C113 C114 C145 122.4(4) . . ?
C114 C115 C116 122.7(3) . . ?
C117 C116 C115 117.9(3) . . ?
C117 C116 C118 122.2(3) . . ?
C115 C116 C118 119.9(3) . . ?
O2 C117 C116 120.3(3) . . ?
O2 C117 C112 118.5(3) . . ?
C116 C117 C112 121.2(3) . . ?
C116 C118 C119 115.1(2) . . ?
C124 C119 C120 118.5(3) . . ?
C124 C119 C118 121.5(3) . . ?
C120 C119 C118 120.0(3) . . ?
C121 C120 C119 122.6(3) . . ?
C120 C121 C122 116.2(3) . . ?
C120 C121 C152 120.0(3) . . ?
C122 C121 C152 123.6(3) . . ?
C123 C122 C121 123.1(3) . . ?
C124 C123 C122 118.1(3) . . ?
C124 C123 C125 121.1(3) . . ?
C122 C123 C125 120.4(3) . . ?
O3 C124 C123 121.1(3) . . ?
O3 C124 C119 117.9(3) . . ?
C123 C124 C119 120.9(3) . . ?
C126 C125 C123 118.9(2) . . ?
C127 C126 C131 118.3(3) . . ?
C127 C126 C125 120.1(3) . . ?
C131 C126 C125 121.3(3) . . ?
C126 C127 C128 122.8(3) . . ?
C129 C128 C127 116.4(3) . . ?
C129 C128 C161 121.9(3) . . ?
C127 C128 C161 121.5(3) . . ?
C128 C129 C130 123.1(3) . . ?
C129 C130 C131 118.1(3) . . ?
C129 C130 C132 120.2(3) . . ?
C131 C130 C132 121.6(3) . . ?
O5 C131 C126 119.0(3) . . ?
O5 C131 C130 119.8(3) . . ?
C126 C131 C130 121.0(3) . . ?
C98 C132 C130 114.9(2) . . ?
C136 C133 C134 107.7(3) . . ?
C136 C133 C135 108.9(3) . . ?
C134 C133 C135 110.0(4) . . ?
C136 C133 C100 112.3(3) . . ?
C134 C133 C100 108.4(3) . . ?
C135 C133 C100 109.4(3) . . ?
C141 C138 C143 110.1(8) . . ?
C141 C138 C144 113.1(8) . . ?
C143 C138 C144 103.4(5) . . ?
C141 C138 C107 113.2(7) . . ?
C143 C138 C107 107.0(5) . . ?
C144 C138 C107 109.5(5) . . ?
C141 C138 C142 32.7(7) . . ?
C143 C138 C142 82.4(7) . . ?
C144 C138 C142 139.1(8) . . ?
C107 C138 C142 107.2(7) . . ?
C141 C138 C140 32.8(6) . . ?
C143 C138 C140 137.0(7) . . ?
C144 C138 C140 85.7(6) . . ?
C107 C138 C140 109.3(6) . . ?
C142 C138 C140 65.4(7) . . ?
C151 C145 C148 129.0(7) . . ?
C151 C145 C150 57.7(6) . . ?
C148 C145 C150 117.6(6) . . ?
C151 C145 C114 116.2(6) . . ?
C148 C145 C114 113.0(5) . . ?
C150 C145 C114 108.0(4) . . ?
C151 C145 C147 117.9(7) . . ?
C148 C145 C147 27.1(5) . . ?
C150 C145 C147 137.7(6) . . ?
C114 C145 C147 109.9(4) . . ?
C151 C145 C149 105.6(7) . . ?
C148 C145 C149 67.7(6) . . ?
C150 C145 C149 54.6(5) . . ?
C114 C145 C149 110.5(5) . . ?
C147 C145 C149 94.2(6) . . ?
C151 C145 C146 42.7(6) . . ?
C148 C145 C146 110.1(6) . . ?
C150 C145 C146 100.3(5) . . ?
C114 C145 C146 106.7(4) . . ?
C147 C145 C146 86.3(5) . . ?
C149 C145 C146 140.0(6) . . ?
C156 C152 C160 130.5(8) . . ?
C156 C152 C155 65.3(9) . . ?
C160 C152 C155 114.8(7) . . ?
C156 C152 C157 19.2(8) . . ?
C160 C152 C157 121.5(7) . . ?
C155 C152 C157 84.3(8) . . ?
C156 C152 C121 112.4(7) . . ?
C160 C152 C121 112.0(4) . . ?
C155 C152 C121 112.5(6) . . ?
C157 C152 C121 109.0(5) . . ?
C156 C152 C159 112.3(8) . . ?
C160 C152 C159 27.0(4) . . ?
C155 C152 C159 130.8(7) . . ?
C157 C152 C159 98.2(7) . . ?
C121 C152 C159 112.9(4) . . ?
C156 C152 C158 44.0(10) . . ?
C160 C152 C158 102.8(9) . . ?
C155 C152 C158 107.9(10) . . ?
C157 C152 C158 24.9(8) . . ?
C121 C152 C158 105.9(7) . . ?
C159 C152 C158 76.7(8) . . ?
C156 C152 C154 91.4(8) . . ?
C160 C152 C154 93.7(6) . . ?
C155 C152 C154 26.8(6) . . ?
C157 C152 C154 109.9(7) . . ?
C121 C152 C154 109.4(5) . . ?
C159 C152 C154 116.7(6) . . ?
C158 C152 C154 131.4(9) . . ?
C156 C152 C153 110.5(9) . . ?
C160 C152 C153 75.7(8) . . ?
C155 C152 C153 47.2(8) . . ?
C157 C152 C153 127.9(8) . . ?
C121 C152 C153 107.0(6) . . ?
C159 C152 C153 101.1(7) . . ?
C158 C152 C153 144.9(10) . . ?
C154 C152 C153 20.5(6) . . ?
C165 C161 C166 61.7(10) . . ?
C165 C161 C162 135.2(11) . . ?
C166 C161 C162 109.5(4) . . ?
C165 C161 C163 109.8(13) . . ?
C166 C161 C163 127.3(9) . . ?
C162 C161 C163 37.1(8) . . ?
C165 C161 C128 112.2(10) . . ?
C166 C161 C128 113.6(3) . . ?
C162 C161 C128 111.1(3) . . ?
C163 C161 C128 116.9(9) . . ?
C165 C161 C164 47.3(10) . . ?
C166 C161 C164 107.0(4) . . ?
C162 C161 C164 108.7(4) . . ?
C163 C161 C164 72.1(9) . . ?
C128 C161 C164 106.8(4) . . ?
C165 C161 C167 104.7(13) . . ?
C166 C161 C167 44.0(8) . . ?
C162 C161 C167 72.9(9) . . ?
C163 C161 C167 105.8(12) . . ?
C128 C161 C167 106.4(8) . . ?
C164 C161 C167 143.3(9) . . ?
C172 C168 C172 48.8(6) . 2_765 ?
C172 C168 C171 115.0(6) . 2_765 ?
C172 C168 C171 66.2(5) 2_765 2_765 ?
C172 C168 C169 60.0(5) . . ?
C172 C168 C169 108.8(6) 2_765 . ?
C171 C168 C169 175.0(6) 2_765 . ?
C170 C169 C172 72.5(7) . . ?
C170 C169 C168 118.3(8) . . ?
C172 C169 C168 45.8(4) . . ?
C169 C170 C171 132.9(9) . . ?
C169 C170 C172 62.8(6) . . ?
C171 C170 C172 70.2(6) . . ?
C170 C171 C168 113.8(8) . 2_765 ?
C170 C171 C172 64.6(6) . . ?
C168 C171 C172 49.2(4) 2_765 . ?
C172 C172 C168 72.5(8) 2_765 . ?
C172 C172 C168 58.7(7) 2_765 2_765 ?
C168 C172 C168 131.2(6) . 2_765 ?
C172 C172 C169 146.7(12) 2_765 . ?
C168 C172 C169 74.2(6) . . ?
C168 C172 C169 154.5(8) 2_765 . ?
C172 C172 C170 168.4(12) 2_765 . ?
C168 C172 C170 118.9(7) . . ?
C168 C172 C170 109.8(6) 2_765 . ?
C169 C172 C170 44.7(5) . . ?
C172 C172 C171 123.3(11) 2_765 . ?
C168 C172 C171 164.1(8) . . ?
C168 C172 C171 64.6(6) 2_765 . ?
C169 C172 C171 89.9(7) . . ?
C170 C172 C171 45.2(4) . . ?
C201 C200 C204 105(8) . . ?
C201 C200 C202 56(6) . . ?
C204 C200 C202 58(3) . . ?
C201 C200 C219 132(8) . . ?
C204 C200 C219 49(3) . . ?
C202 C200 C219 105(4) . . ?
C201 C200 C203 81(7) . . ?
C204 C200 C203 42(3) . . ?
C202 C200 C203 25.6(19) . . ?
C219 C200 C203 90(4) . . ?
C201 C200 C220 134(9) . . ?
C204 C200 C220 28(2) . . ?
C202 C200 C220 83(3) . . ?
C219 C200 C220 33(3) . . ?
C203 C200 C220 62(3) . . ?
C201 C200 C206 103(8) . . ?
C204 C200 C206 6.8(19) . . ?
C202 C200 C206 53(2) . . ?
C219 C200 C206 55(3) . . ?
C203 C200 C206 35(2) . . ?
C220 C200 C206 31.5(15) . . ?
C200 C201 C202 95(8) . . ?
C200 C201 C204 47(6) . . ?
C202 C201 C204 55(3) . . ?
C200 C201 C203 76(7) . . ?
C202 C201 C203 19(2) . . ?
C204 C201 C203 41(2) . . ?
C203 C202 C201 130(6) . . ?
C203 C202 C204 66(4) . . ?
C201 C202 C204 75(3) . . ?
C203 C202 C200 101(5) . . ?
C201 C202 C200 29(3) . . ?
C204 C202 C200 49(2) . . ?
C203 C202 C205 24(4) . . ?
C201 C202 C205 134(4) . . ?
C204 C202 C205 60(2) . . ?
C200 C202 C205 106(3) . . ?
C203 C202 C206 43(4) . . ?
C201 C202 C206 107(4) . . ?
C204 C202 C206 33.1(16) . . ?
C200 C202 C206 82(3) . . ?
C205 C202 C206 28.0(13) . . ?
C202 C203 C205 135(7) . . ?
C202 C203 C206 110(6) . . ?
C205 C203 C206 41(3) . . ?
C202 C203 C204 78(5) . . ?
C205 C203 C204 85(5) . . ?
C206 C203 C204 44(2) . . ?
C202 C203 C200 53(4) . . ?
C205 C203 C200 125(5) . . ?
C206 C203 C200 84(3) . . ?
C204 C203 C200 40(3) . . ?
C202 C203 C208 144(6) . . ?
C205 C203 C208 9(4) . . ?
C206 C203 C208 43(3) . . ?
C204 C203 C208 86(4) . . ?
C200 C203 C208 124(3) . . ?
C202 C203 C201 31(4) . . ?
C205 C203 C201 137(5) . . ?
C206 C203 C201 98(4) . . ?
C204 C203 C201 56(3) . . ?
C200 C203 C201 23(2) . . ?
C208 C203 C201 141(3) . . ?
C202 C203 C220 105(5) . . ?
C205 C203 C220 69(4) . . ?
C206 C203 C220 33(2) . . ?
C204 C203 C220 27(2) . . ?
C200 C203 C220 59(3) . . ?
C208 C203 C220 66(2) . . ?
C201 C203 C220 80(3) . . ?
C202 C203 C207 119(5) . . ?
C205 C203 C207 16(3) . . ?
C206 C203 C207 39(3) . . ?
C204 C203 C207 81(3) . . ?
C200 C203 C207 120(3) . . ?
C208 C203 C207 25.0(16) . . ?
C201 C203 C207 126(3) . . ?
C220 C203 C207 71(2) . . ?
C206 C204 C220 71(3) . . ?
C206 C204 C200 164(4) . . ?
C220 C204 C200 116(5) . . ?
C206 C204 C203 67(3) . . ?
C220 C204 C203 117(5) . . ?
C200 C204 C203 98(4) . . ?
C206 C204 C219 109(5) . . ?
C220 C204 C219 52(4) . . ?
C200 C204 C219 86(4) . . ?
C203 C204 C219 169(5) . . ?
C206 C204 C202 95(3) . . ?
C220 C204 C202 153(4) . . ?
C200 C204 C202 73(3) . . ?
C203 C204 C202 36(2) . . ?
C219 C204 C202 153(5) . . ?
C206 C204 C205 28(3) . . ?
C220 C204 C205 91(4) . . ?
C200 C204 C205 136(4) . . ?
C203 C204 C205 38(2) . . ?
C219 C204 C205 136(5) . . ?
C202 C204 C205 69(3) . . ?
C206 C204 C218 82(3) . . ?
C220 C204 C218 35(3) . . ?
C200 C204 C218 112(3) . . ?
C203 C204 C218 146(4) . . ?
C219 C204 C218 27(4) . . ?
C202 C204 C218 169(3) . . ?
C205 C204 C218 110(3) . . ?
C206 C204 C201 144(4) . . ?
C220 C204 C201 143(5) . . ?
C200 C204 C201 27(3) . . ?
C203 C204 C201 83(4) . . ?
C219 C204 C201 104(5) . . ?
C202 C204 C201 50(2) . . ?
C205 C204 C201 119(3) . . ?
C218 C204 C201 131(3) . . ?
C206 C204 C217 73(3) . . ?
C220 C204 C217 20(3) . . ?
C200 C204 C217 119(3) . . ?
C203 C204 C217 132(4) . . ?
C219 C204 C217 39(4) . . ?
C202 C204 C217 167(3) . . ?
C205 C204 C217 98(3) . . ?
C218 C204 C217 15.5(16) . . ?
C201 C204 C217 142(3) . . ?
C206 C205 C203 90(6) . . ?
C206 C205 C208 92(6) . . ?
C203 C205 C208 162(7) . . ?
C206 C205 C207 82(5) . . ?
C203 C205 C207 151(6) . . ?
C208 C205 C207 46(3) . . ?
C206 C205 C204 33(3) . . ?
C203 C205 C204 57(4) . . ?
C208 C205 C204 123(5) . . ?
C207 C205 C204 112(4) . . ?
C206 C205 C202 81(4) . . ?
C203 C205 C202 21(4) . . ?
C208 C205 C202 173(5) . . ?
C207 C205 C202 130(4) . . ?
C204 C205 C202 51(2) . . ?
C206 C205 C209 82(5) . . ?
C203 C205 C209 169(6) . . ?
C208 C205 C209 27(4) . . ?
C207 C205 C209 20(2) . . ?
C204 C205 C209 115(3) . . ?
C202 C205 C209 149(4) . . ?
C206 C205 C220 24(3) . . ?
C203 C205 C220 83(4) . . ?
C208 C205 C220 92(4) . . ?
C207 C205 C220 100(3) . . ?
C204 C205 C220 33.0(15) . . ?
C202 C205 C220 83(2) . . ?
C209 C205 C220 92(3) . . ?
C206 C205 C216 42(4) . . ?
C203 C205 C216 127(5) . . ?
C208 C205 C216 50(4) . . ?
C207 C205 C216 61(3) . . ?
C204 C205 C216 73(3) . . ?
C202 C205 C216 124(3) . . ?
C209 C205 C216 49(2) . . ?
C220 C205 C216 44(2) . . ?
C205 C206 C204 119(5) . . ?
C205 C206 C220 138(5) . . ?
C204 C206 C220 56(3) . . ?
C205 C206 C203 49(4) . . ?
C204 C206 C203 69(3) . . ?
C220 C206 C203 109(4) . . ?
C205 C206 C208 49(4) . . ?
C204 C206 C208 160(4) . . ?
C220 C206 C208 119(4) . . ?
C203 C206 C208 97(5) . . ?
C205 C206 C207 61(4) . . ?
C204 C206 C207 157(3) . . ?
C220 C206 C207 141(4) . . ?
C203 C206 C207 106(4) . . ?
C208 C206 C207 39(2) . . ?
C205 C206 C216 118(5) . . ?
C204 C206 C216 118(4) . . ?
C220 C206 C216 64(3) . . ?
C203 C206 C216 155(4) . . ?
C208 C206 C216 69(3) . . ?
C207 C206 C216 77(3) . . ?
C205 C206 C202 70(4) . . ?
C204 C206 C202 52(3) . . ?
C220 C206 C202 105(3) . . ?
C203 C206 C202 27(3) . . ?
C208 C206 C202 119(4) . . ?
C207 C206 C202 114(3) . . ?
C216 C206 C202 170(4) . . ?
C205 C206 C218 166(4) . . ?
C204 C206 C218 65(3) . . ?
C220 C206 C218 31(2) . . ?
C203 C206 C218 133(4) . . ?
C208 C206 C218 123(3) . . ?
C207 C206 C218 121(3) . . ?
C216 C206 C218 54(3) . . ?
C202 C206 C218 116(3) . . ?
C205 C206 C209 71(5) . . ?
C204 C206 C209 169(3) . . ?
C220 C206 C209 121(3) . . ?
C203 C206 C209 119(4) . . ?
C208 C206 C209 30(2) . . ?
C207 C206 C209 21(2) . . ?
C216 C206 C209 57(3) . . ?
C202 C206 C209 133(3) . . ?
C218 C206 C209 107(2) . . ?
C205 C206 C219 159(6) . . ?
C204 C206 C219 42(4) . . ?
C220 C206 C219 31(3) . . ?
C203 C206 C219 111(5) . . ?
C208 C206 C219 145(4) . . ?
C207 C206 C219 140(4) . . ?
C216 C206 C219 77(4) . . ?
C202 C206 C219 93(3) . . ?
C218 C206 C219 23(3) . . ?
C209 C206 C219 130(3) . . ?
C205 C206 C217 149(4) . . ?
C204 C206 C217 79(3) . . ?
C220 C206 C217 30(2) . . ?
C203 C206 C217 140(3) . . ?
C208 C206 C217 106(3) . . ?
C207 C206 C217 113(3) . . ?
C216 C206 C217 38(3) . . ?
C202 C206 C217 131(3) . . ?
C218 C206 C217 18.6(15) . . ?
C209 C206 C217 95(2) . . ?
C219 C206 C217 39(3) . . ?
C209 C207 C208 70(5) . . ?
C209 C207 C205 122(6) . . ?
C208 C207 C205 53(5) . . ?
C209 C207 C206 113(6) . . ?
C208 C207 C206 66(5) . . ?
C205 C207 C206 36(2) . . ?
C209 C207 C210 17(4) . . ?
C208 C207 C210 69(5) . . ?
C205 C207 C210 116(3) . . ?
C206 C207 C210 99(3) . . ?
C209 C207 C211 21(5) . . ?
C208 C207 C211 87(5) . . ?
C205 C207 C211 134(3) . . ?
C206 C207 C211 113(2) . . ?
C210 C207 C211 18.4(16) . . ?
C209 C207 C216 59(5) . . ?
C208 C207 C216 64(4) . . ?
C205 C207 C216 85(3) . . ?
C206 C207 C216 58(3) . . ?
C210 C207 C216 42(2) . . ?
C211 C207 C216 54(3) . . ?
C209 C207 C203 133(7) . . ?
C208 C207 C203 65(6) . . ?
C205 C207 C203 13(3) . . ?
C206 C207 C203 35(2) . . ?
C210 C207 C203 126(3) . . ?
C211 C207 C203 143(2) . . ?
C216 C207 C203 90(3) . . ?
C207 C208 C209 44(4) . . ?
C207 C208 C205 81(6) . . ?
C209 C208 C205 124(7) . . ?
C207 C208 C206 75(5) . . ?
C209 C208 C206 104(5) . . ?
C205 C208 C206 39(3) . . ?
C207 C208 C210 75(5) . . ?
C209 C208 C210 34(4) . . ?
C205 C208 C210 142(5) . . ?
C206 C208 C210 105(4) . . ?
C207 C208 C216 88(4) . . ?
C209 C208 C216 70(5) . . ?
C205 C208 C216 104(5) . . ?
C206 C208 C216 65(3) . . ?
C210 C208 C216 47(3) . . ?
C207 C208 C203 90(6) . . ?
C209 C208 C203 133(6) . . ?
C205 C208 C203 9(3) . . ?
C206 C208 C203 41(3) . . ?
C210 C208 C203 146(3) . . ?
C216 C208 C203 103(4) . . ?
C207 C208 C211 66(5) . . ?
C209 C208 C211 24(5) . . ?
C205 C208 C211 140(5) . . ?
C206 C208 C211 107(3) . . ?
C210 C208 C211 11(2) . . ?
C216 C208 C211 54(3) . . ?
C203 C208 C211 146(3) . . ?
C207 C208 C220 96(4) . . ?
C209 C208 C220 108(4) . . ?
C205 C208 C220 61(4) . . ?
C206 C208 C220 28.0(19) . . ?
C210 C208 C220 92(3) . . ?
C216 C208 C220 46(3) . . ?
C203 C208 C220 58(2) . . ?
C211 C208 C220 99(2) . . ?
C207 C209 C210 149(8) . . ?
C207 C209 C208 66(5) . . ?
C210 C209 C208 108(7) . . ?
C207 C209 C211 147(7) . . ?
C210 C209 C211 29(4) . . ?
C208 C209 C211 138(7) . . ?
C207 C209 C216 101(6) . . ?
C210 C209 C216 50(4) . . ?
C208 C209 C216 78(4) . . ?
C211 C209 C216 71(4) . . ?
C207 C209 C205 38(5) . . ?
C210 C209 C205 126(5) . . ?
C208 C209 C205 29(4) . . ?
C211 C209 C205 153(3) . . ?
C216 C209 C205 81(3) . . ?
C207 C209 C206 46(4) . . ?
C210 C209 C206 107(5) . . ?
C208 C209 C206 46(4) . . ?
C211 C209 C206 127(3) . . ?
C216 C209 C206 58(3) . . ?
C205 C209 C206 27.6(14) . . ?
C207 C209 C212 135(5) . . ?
C210 C209 C212 14(3) . . ?
C208 C209 C212 106(6) . . ?
C211 C209 C212 35(2) . . ?
C216 C209 C212 38(3) . . ?
C205 C209 C212 118(3) . . ?
C206 C209 C212 95(2) . . ?
C211 C210 C209 107(8) . . ?
C211 C210 C212 81(6) . . ?
C209 C210 C212 156(6) . . ?
C211 C210 C216 125(7) . . ?
C209 C210 C216 99(6) . . ?
C212 C210 C216 59(4) . . ?
C211 C210 C208 144(8) . . ?
C209 C210 C208 37(4) . . ?
C212 C210 C208 133(5) . . ?
C216 C210 C208 78(4) . . ?
C211 C210 C207 112(7) . . ?
C209 C210 C207 14(3) . . ?
C212 C210 C207 142(4) . . ?
C216 C210 C207 86(4) . . ?
C208 C210 C207 35(2) . . ?
C211 C210 C213 68(6) . . ?
C209 C210 C213 159(5) . . ?
C212 C210 C213 13(3) . . ?
C216 C210 C213 70(4) . . ?
C208 C210 C213 146(4) . . ?
C207 C210 C213 147(3) . . ?
C211 C210 C215 109(7) . . ?
C209 C210 C215 123(5) . . ?
C212 C210 C215 36(3) . . ?
C216 C210 C215 24(4) . . ?
C208 C210 C215 100(3) . . ?
C207 C210 C215 110(3) . . ?
C213 C210 C215 47(3) . . ?
C211 C210 C206 137(5) . . ?
C209 C210 C206 51(4) . . ?
C212 C210 C206 108(3) . . ?
C216 C210 C206 49(3) . . ?
C208 C210 C206 35(2) . . ?
C207 C210 C206 38.8(17) . . ?
C213 C210 C206 118(3) . . ?
C215 C210 C206 73(2) . . ?
C211 C210 C214 95(6) . . ?
C209 C210 C214 128(5) . . ?
C212 C210 C214 28(3) . . ?
C216 C210 C214 34(3) . . ?
C208 C210 C214 111(3) . . ?
C207 C210 C214 114(3) . . ?
C213 C210 C214 37(2) . . ?
C215 C210 C214 14(2) . . ?
C206 C210 C214 81(2) . . ?
C210 C211 C209 44(5) . . ?
C210 C211 C212 69(5) . . ?
C209 C211 C212 110(3) . . ?
C210 C211 C213 90(6) . . ?
C209 C211 C213 130(3) . . ?
C212 C211 C213 21(3) . . ?
C210 C211 C216 38(5) . . ?
C209 C211 C216 67(3) . . ?
C212 C211 C216 45(3) . . ?
C213 C211 C216 64(3) . . ?
C210 C211 C207 50(6) . . ?
C209 C211 C207 12(3) . . ?
C212 C211 C207 110(3) . . ?
C213 C211 C207 129(2) . . ?
C216 C211 C207 65(3) . . ?
C210 C211 C208 26(6) . . ?
C209 C211 C208 18(3) . . ?
C212 C211 C208 94(3) . . ?
C213 C211 C208 115(3) . . ?
C216 C211 C208 55(2) . . ?
C207 C211 C208 26.9(15) . . ?
C213 C212 C210 142(8) . . ?
C213 C212 C216 143(8) . . ?
C210 C212 C216 65(4) . . ?
C213 C212 C211 112(7) . . ?
C210 C212 C211 30(2) . . ?
C216 C212 C211 89(5) . . ?
C213 C212 C214 79(7) . . ?
C210 C212 C214 127(4) . . ?
C216 C212 C214 65(4) . . ?
C211 C212 C214 136(4) . . ?
C213 C212 C215 99(8) . . ?
C210 C212 C215 115(5) . . ?
C216 C212 C215 49(4) . . ?
C211 C212 C215 137(5) . . ?
C214 C212 C215 23(3) . . ?
C213 C212 C209 146(7) . . ?
C210 C212 C209 10(3) . . ?
C216 C212 C209 57(4) . . ?
C211 C212 C209 35(2) . . ?
C214 C212 C209 117(4) . . ?
C215 C212 C209 106(4) . . ?
C213 C212 C217 116(7) . . ?
C210 C212 C217 94(3) . . ?
C216 C212 C217 29(4) . . ?
C211 C212 C217 115(3) . . ?
C214 C212 C217 37(3) . . ?
C215 C212 C217 22(3) . . ?
C209 C212 C217 84(2) . . ?
C212 C213 C214 75(7) . . ?
C212 C213 C211 47(6) . . ?
C214 C213 C211 109(4) . . ?
C212 C213 C215 59(6) . . ?
C214 C213 C215 20(3) . . ?
C211 C213 C215 100(4) . . ?
C212 C213 C210 25(6) . . ?
C214 C213 C210 94(4) . . ?
C211 C213 C210 21.8(16) . . ?
C215 C213 C210 82(3) . . ?
C212 C213 C216 25(6) . . ?
C214 C213 C216 50(3) . . ?
C211 C213 C216 63(3) . . ?
C215 C213 C216 38(3) . . ?
C210 C213 C216 44(3) . . ?
C215 C214 C212 82(10) . . ?
C215 C214 C217 45(10) . . ?
C212 C214 C217 107(4) . . ?
C215 C214 C213 103(10) . . ?
C212 C214 C213 26(3) . . ?
C217 C214 C213 133(5) . . ?
C215 C214 C216 49(9) . . ?
C212 C214 C216 54(3) . . ?
C217 C214 C216 54(3) . . ?
C213 C214 C216 79(4) . . ?
C215 C214 C218 59(10) . . ?
C212 C214 C218 110(4) . . ?
C217 C214 C218 15(3) . . ?
C213 C214 C218 134(4) . . ?
C216 C214 C218 57(4) . . ?
C215 C214 C210 72(10) . . ?
C212 C214 C210 25(2) . . ?
C217 C214 C210 86(3) . . ?
C213 C214 C210 49(3) . . ?
C216 C214 C210 32(3) . . ?
C218 C214 C210 86(2) . . ?
C214 C215 C217 114(10) . . ?
C214 C215 C216 108(10) . . ?
C217 C215 C216 71(6) . . ?
C214 C215 C212 75(10) . . ?
C217 C215 C212 128(7) . . ?
C216 C215 C212 58(5) . . ?
C214 C215 C213 57(10) . . ?
C217 C215 C213 144(6) . . ?
C216 C215 C213 79(6) . . ?
C212 C215 C213 22(3) . . ?
C214 C215 C218 104(10) . . ?
C217 C215 C218 11(3) . . ?
C216 C215 C218 68(6) . . ?
C212 C215 C218 121(5) . . ?
C213 C215 C218 134(4) . . ?
C214 C215 C220 130(10) . . ?
C217 C215 C220 25(4) . . ?
C216 C215 C220 51(5) . . ?
C212 C215 C220 109(5) . . ?
C213 C215 C220 131(4) . . ?
C218 C215 C220 29.2(18) . . ?
C214 C215 C210 93(10) . . ?
C217 C215 C210 99(5) . . ?
C216 C215 C210 29(5) . . ?
C212 C215 C210 30(2) . . ?
C213 C215 C210 51(3) . . ?
C218 C215 C210 95(3) . . ?
C220 C215 C210 80(3) . . ?
C215 C216 C212 72(6) . . ?
C215 C216 C217 52(5) . . ?
C212 C216 C217 123(7) . . ?
C215 C216 C210 127(8) . . ?
C212 C216 C210 55(4) . . ?
C217 C216 C210 173(5) . . ?
C215 C216 C214 22(4) . . ?
C212 C216 C214 62(4) . . ?
C217 C216 C214 62(5) . . ?
C210 C216 C214 115(6) . . ?
C215 C216 C218 73(6) . . ?
C212 C216 C218 138(6) . . ?
C217 C216 C218 23(3) . . ?
C210 C216 C218 153(5) . . ?
C214 C216 C218 77(5) . . ?
C215 C216 C220 96(7) . . ?
C212 C216 C220 167(6) . . ?
C217 C216 C220 46(4) . . ?
C210 C216 C220 136(6) . . ?
C214 C216 C220 108(6) . . ?
C218 C216 C220 36(2) . . ?
C215 C216 C209 158(8) . . ?
C212 C216 C209 86(5) . . ?
C217 C216 C209 148(7) . . ?
C210 C216 C209 31(3) . . ?
C214 C216 C209 140(6) . . ?
C218 C216 C209 126(5) . . ?
C220 C216 C209 106(4) . . ?
C215 C216 C206 137(8) . . ?
C212 C216 C206 151(6) . . ?
C217 C216 C206 85(5) . . ?
C210 C216 C206 96(5) . . ?
C214 C216 C206 142(6) . . ?
C218 C216 C206 66(3) . . ?
C220 C216 C206 42(2) . . ?
C209 C216 C206 65(3) . . ?
C215 C216 C211 116(7) . . ?
C212 C216 C211 45(3) . . ?
C217 C216 C211 156(5) . . ?
C210 C216 C211 17(2) . . ?
C214 C216 C211 100(5) . . ?
C218 C216 C211 145(3) . . ?
C220 C216 C211 147(5) . . ?
C209 C216 C211 42(3) . . ?
C206 C216 C211 106(4) . . ?
C215 C216 C208 161(6) . . ?
C212 C216 C208 109(6) . . ?
C217 C216 C208 127(6) . . ?
C210 C216 C208 56(4) . . ?
C214 C216 C208 170(7) . . ?
C218 C216 C208 112(4) . . ?
C220 C216 C208 81(4) . . ?
C209 C216 C208 32(2) . . ?
C206 C216 C208 46(3) . . ?
C211 C216 C208 71(4) . . ?
C215 C216 C213 63(6) . . ?
C212 C216 C213 12(3) . . ?
C217 C216 C213 112(6) . . ?
C210 C216 C213 66(4) . . ?
C214 C216 C213 50(3) . . ?
C218 C216 C213 126(4) . . ?
C220 C216 C213 158(6) . . ?
C209 C216 C213 95(5) . . ?
C206 C216 C213 158(5) . . ?
C211 C216 C213 54(3) . . ?
C208 C216 C213 120(5) . . ?
C218 C217 C215 150(9) . . ?
C218 C217 C220 59(5) . . ?
C215 C217 C220 133(7) . . ?
C218 C217 C216 109(7) . . ?
C215 C217 C216 57(5) . . ?
C220 C217 C216 82(4) . . ?
C218 C217 C219 20(6) . . ?
C215 C217 C219 170(7) . . ?
C220 C217 C219 52(4) . . ?
C216 C217 C219 121(6) . . ?
C218 C217 C214 131(7) . . ?
C215 C217 C214 22(5) . . ?
C220 C217 C214 146(5) . . ?
C216 C217 C214 64(5) . . ?
C219 C217 C214 149(6) . . ?
C218 C217 C206 62(5) . . ?
C215 C217 C206 113(5) . . ?
C220 C217 C206 31(2) . . ?
C216 C217 C206 57(4) . . ?
C219 C217 C206 66(4) . . ?
C214 C217 C206 118(3) . . ?
C218 C217 C204 43(5) . . ?
C215 C217 C204 141(5) . . ?
C220 C217 C204 18(3) . . ?
C216 C217 C204 85(4) . . ?
C219 C217 C204 40(4) . . ?
C214 C217 C204 144(3) . . ?
C206 C217 C204 27.8(11) . . ?
C218 C217 C212 128(6) . . ?
C215 C217 C212 30(4) . . ?
C220 C217 C212 110(4) . . ?
C216 C217 C212 28(4) . . ?
C219 C217 C212 145(4) . . ?
C214 C217 C212 36(3) . . ?
C206 C217 C212 85(2) . . ?
C204 C217 C212 113(2) . . ?
C217 C218 C219 143(10) . . ?
C217 C218 C220 87(6) . . ?
C219 C218 C220 76(7) . . ?
C217 C218 C216 48(5) . . ?
C219 C218 C216 145(8) . . ?
C220 C218 C216 72(4) . . ?
C217 C218 C215 19(6) . . ?
C219 C218 C215 161(8) . . ?
C220 C218 C215 97(5) . . ?
C216 C218 C215 40(3) . . ?
C217 C218 C204 122(6) . . ?
C219 C218 C204 54(7) . . ?
C220 C218 C204 36(3) . . ?
C216 C218 C204 91(3) . . ?
C215 C218 C204 128(3) . . ?
C217 C218 C206 99(6) . . ?
C219 C218 C206 87(7) . . ?
C220 C218 C206 37(3) . . ?
C216 C218 C206 60(3) . . ?
C215 C218 C206 98(3) . . ?
C204 C218 C206 32.7(12) . . ?
C217 C218 C214 34(5) . . ?
C219 C218 C214 167(8) . . ?
C220 C218 C214 112(5) . . ?
C216 C218 C214 46(3) . . ?
C215 C218 C214 17(3) . . ?
C204 C218 C214 138(3) . . ?
C206 C218 C214 106(3) . . ?
C218 C219 C220 62(7) . . ?
C218 C219 C217 17(5) . . ?
C220 C219 C217 56(5) . . ?
C218 C219 C204 99(8) . . ?
C220 C219 C204 48(4) . . ?
C217 C219 C204 101(6) . . ?
C218 C219 C200 143(10) . . ?
C220 C219 C200 82(7) . . ?
C217 C219 C200 137(6) . . ?
C204 C219 C200 45(3) . . ?
C218 C219 C206 70(7) . . ?
C220 C219 C206 34(3) . . ?
C217 C219 C206 74(4) . . ?
C204 C219 C206 29(2) . . ?
C200 C219 C206 74(4) . . ?
C218 C219 C216 24(6) . . ?
C220 C219 C216 41(4) . . ?
C217 C219 C216 28(3) . . ?
C204 C219 C216 76(4) . . ?
C200 C219 C216 119(5) . . ?
C206 C219 C216 47(2) . . ?
C218 C220 C204 109(5) . . ?
C218 C220 C219 42(5) . . ?
C204 C220 C219 79(5) . . ?
C218 C220 C217 34(3) . . ?
C204 C220 C217 141(5) . . ?
C219 C220 C217 72(6) . . ?
C218 C220 C206 112(4) . . ?
C204 C220 C206 52(3) . . ?
C219 C220 C206 115(5) . . ?
C217 C220 C206 119(4) . . ?
C218 C220 C216 72(4) . . ?
C204 C220 C216 123(4) . . ?
C219 C220 C216 113(7) . . ?
C217 C220 C216 51(3) . . ?
C206 C220 C216 74(3) . . ?
C218 C220 C205 129(4) . . ?
C204 C220 C205 56(3) . . ?
C219 C220 C205 129(6) . . ?
C217 C220 C205 129(4) . . ?
C206 C220 C205 17(2) . . ?
C216 C220 C205 79(3) . . ?
C218 C220 C200 106(4) . . ?
C204 C220 C200 36(3) . . ?
C219 C220 C200 64(6) . . ?
C217 C220 C200 136(5) . . ?
C206 C220 C200 87(3) . . ?
C216 C220 C200 158(4) . . ?
C205 C220 C200 87(3) . . ?
C218 C220 C203 139(4) . . ?
C204 C220 C203 36(3) . . ?
C219 C220 C203 115(6) . . ?
C217 C220 C203 157(4) . . ?
C206 C220 C203 37(3) . . ?
C216 C220 C203 108(4) . . ?
C205 C220 C203 28.9(16) . . ?
C200 C220 C203 59(3) . . ?
C218 C220 C215 54(4) . . ?
C204 C220 C215 149(4) . . ?
C219 C220 C215 94(7) . . ?
C217 C220 C215 22(3) . . ?
C206 C220 C215 107(3) . . ?
C216 C220 C215 33(3) . . ?
C205 C220 C215 111(3) . . ?
C200 C220 C215 158(3) . . ?
C203 C220 C215 140(3) . . ?
C218 C220 C208 117(4) . . ?
C204 C220 C208 83(4) . . ?
C219 C220 C208 142(5) . . ?
C217 C220 C208 104(4) . . ?
C206 C220 C208 33(2) . . ?
C216 C220 C208 53(3) . . ?
C205 C220 C208 27.8(18) . . ?
C200 C220 C208 115(3) . . ?
C203 C220 C208 56(3) . . ?
C215 C220 C208 84(3) . . ?

loop_
_geom_bond_atom_site_label_1
_geom_bond_atom_site_label_2
_geom_bond_distance
_geom_bond_site_symmetry_2
_geom_bond_publ_flag
O1 C103 1.393(3) . ?
C1 C2 1.485(9) . ?
O2 C117 1.384(3) . ?
C2 C7 1.349(9) . ?
C2 C3 1.398(8) . ?
O3 C124 1.389(4) . ?
C3 C4 1.419(10) . ?
O4 C110 1.383(4) . ?
C4 C5 1.369(11) . ?
O5 C131 1.386(3) . ?
C5 C6 1.383(10) . ?
O6 C55 1.385(4) . ?
C6 C7 1.363(9) . ?
O8 C27 1.387(4) . ?
C8 C9 1.514(16) . ?
C9 C14 1.383(15) . ?
C9 C10 1.397(19) . ?
C10 C11 1.395(19) . ?
O11 C34 1.387(4) . ?
C11 C12 1.444(19) . ?
C12 C13 1.449(18) . ?
C13 C14 1.420(16) . ?
C15 C16 1.496(6) . ?
C16 C17 1.369(6) . ?
C16 C21 1.392(6) . ?
C17 C18 1.377(7) . ?
C18 C19 1.374(7) . ?
C19 C20 1.374(7) . ?
C20 C21 1.372(6) . ?
C22 C23 1.389(5) . ?
C22 C27 1.391(5) . ?
C22 C56 1.522(4) . ?
C23 C24 1.398(4) . ?
C24 C25 1.396(4) . ?
C24 C57 1.532(5) . ?
C25 C26 1.386(5) . ?
C26 C27 1.397(5) . ?
C26 C28 1.525(4) . ?
C28 C29 1.524(5) . ?
C29 C34 1.392(5) . ?
C29 C30 1.398(5) . ?
C30 C31 1.394(5) . ?
O31 C41 1.363(5) . ?
C31 C32 1.385(5) . ?
C31 C67 1.542(5) . ?
C32 C33 1.386(5) . ?
C33 C34 1.395(5) . ?
C33 C35 1.513(5) . ?
C35 C36 1.512(6) . ?
C36 C37 1.379(7) . ?
C36 C41 1.401(6) . ?
C37 C38 1.389(7) . ?
C38 C39 1.406(7) . ?
C38 C74 1.498(8) . ?
C39 C40 1.380(7) . ?
C40 C41 1.405(6) . ?
C40 C42 1.515(6) . ?
C42 C43 1.520(6) . ?
C43 C48 1.379(6) . ?
C43 C44 1.379(7) . ?
C44 C45 1.409(6) . ?
O45 C48 1.387(5) . ?
C45 C46 1.392(6) . ?
C45 C84 1.518(7) . ?
C46 C47 1.380(6) . ?
C47 C48 1.397(6) . ?
C47 C49 1.518(6) . ?
C49 C50 1.514(5) . ?
C50 C51 1.387(5) . ?
C50 C55 1.391(5) . ?
C51 C52 1.396(5) . ?
C52 C53 1.397(5) . ?
C52 C91 1.536(5) . ?
C53 C54 1.391(5) . ?
C54 C55 1.392(5) . ?
C54 C56 1.517(5) . ?
C57 C63 1.444(19) . ?
C57 C58 1.45(2) . ?
C57 C65 1.517(9) . ?
C57 C62 1.542(10) . ?
C57 C64 1.557(15) . ?
C57 C59 1.561(10) . ?
C57 C60 1.568(16) . ?
C57 C66 1.605(15) . ?
C57 C61 1.608(13) . ?
C67 C72 1.484(14) . ?
C67 C69 1.484(9) . ?
C67 C73 1.527(8) . ?
C67 C70 1.542(14) . ?
C67 C71 1.558(10) . ?
C67 C68 1.628(13) . ?
C74 C81 1.27(3) . ?
C74 C80 1.476(15) . ?
C74 C77 1.545(18) . ?
C74 C78 1.55(2) . ?
C74 C83 1.56(2) . ?
C74 C75 1.56(2) . ?
C74 C76 1.576(15) . ?
C74 C82 1.574(13) . ?
C74 C79 1.634(11) . ?
C84 C86 1.421(15) . ?
C84 C88A 1.494(13) . ?
C84 C89 1.507(11) . ?
C84 C88 1.56(2) . ?
C84 C90 1.565(13) . ?
C84 C85 1.566(12) . ?
C91 C94 1.51(2) . ?
C91 C95 1.512(7) . ?
C91 C92 1.52(2) . ?
C91 C97 1.520(8) . ?
C91 C93 1.535(8) . ?
C91 C96 1.54(2) . ?
C98 C99 1.391(4) . ?
C98 C103 1.402(4) . ?
C98 C132 1.509(4) . ?
C99 C100 1.397(5) . ?
C100 C101 1.394(5) . ?
C100 C133 1.538(4) . ?
C101 C102 1.396(4) . ?
C102 C103 1.389(4) . ?
C102 C104 1.511(4) . ?
C104 C105 1.511(4) . ?
C105 C110 1.391(4) . ?
C105 C106 1.400(5) . ?
C106 C107 1.380(6) . ?
C107 C108 1.384(5) . ?
C107 C138 1.553(7) . ?
C108 C109 1.386(5) . ?
C109 C110 1.393(4) . ?
C109 C111 1.521(4) . ?
C111 C112 1.514(5) . ?
C112 C113 1.394(5) . ?
C112 C117 1.398(4) . ?
C113 C114 1.396(5) . ?
C114 C115 1.383(5) . ?
C114 C145 1.543(5) . ?
C115 C116 1.398(4) . ?
C116 C117 1.389(4) . ?
C116 C118 1.516(5) . ?
C118 C119 1.517(4) . ?
C119 C124 1.391(4) . ?
C119 C120 1.395(4) . ?
C120 C121 1.391(5) . ?
C121 C122 1.398(4) . ?
C121 C152 1.537(5) . ?
C122 C123 1.390(4) . ?
C123 C124 1.389(4) . ?
C123 C125 1.526(4) . ?
C125 C126 1.520(4) . ?
C126 C127 1.390(4) . ?
C126 C131 1.391(4) . ?
C127 C128 1.404(4) . ?
C128 C129 1.386(4) . ?
C128 C161 1.531(5) . ?
C129 C130 1.394(4) . ?
C130 C131 1.397(4) . ?
C130 C132 1.520(4) . ?
C133 C136 1.525(6) . ?
C133 C134 1.529(6) . ?
C133 C135 1.534(5) . ?
C138 C141 1.484(12) . ?
C138 C143 1.532(8) . ?
C138 C144 1.541(8) . ?
C138 C142 1.634(13) . ?
C138 C140 1.643(12) . ?
C145 C151 1.391(11) . ?
C145 C148 1.409(9) . ?
C145 C150 1.513(9) . ?
C145 C147 1.551(9) . ?
C145 C149 1.656(11) . ?
C145 C146 1.700(9) . ?
C152 C156 1.506(13) . ?
C152 C160 1.515(10) . ?
C152 C155 1.523(14) . ?
C152 C157 1.535(12) . ?
C152 C159 1.545(9) . ?
C152 C158 1.548(18) . ?
C152 C154 1.561(11) . ?
C152 C153 1.581(12) . ?
C161 C165 1.47(2) . ?
C161 C166 1.500(7) . ?
C161 C162 1.505(7) . ?
C161 C163 1.51(2) . ?
C161 C164 1.564(8) . ?
C161 C167 1.57(2) . ?
C168 C172 1.235(9) . ?
C168 C172 1.378(10) 2_765 ?
C168 C171 1.646(12) 2_765 ?
C168 C169 1.658(11) . ?
C169 C170 1.181(11) . ?
C169 C172 1.493(13) . ?
C170 C171 1.257(11) . ?
C170 C172 1.601(9) . ?
C171 C168 1.646(12) 2_765 ?
C171 C172 1.666(13) . ?
C172 C172 1.087(14) 2_765 ?
C172 C168 1.378(10) 2_765 ?
C200 C201 0.71(6) . ?
C200 C204 1.15(5) . ?
C200 C202 1.44(6) . ?
C200 C219 1.61(8) . ?
C200 C203 1.76(7) . ?
C200 C220 1.76(7) . ?
C200 C206 2.01(5) . ?
C201 C202 1.19(5) . ?
C201 C204 1.50(6) . ?
C201 C203 1.80(7) . ?
C202 C203 0.78(5) . ?
C202 C204 1.28(4) . ?
C202 C205 1.53(6) . ?
C202 C206 1.61(4) . ?
C203 C205 0.88(5) . ?
C203 C206 1.17(5) . ?
C203 C204 1.19(4) . ?
C203 C208 1.77(7) . ?
C203 C220 1.81(6) . ?
C203 C207 1.95(6) . ?
C204 C206 0.88(3) . ?
C204 C220 0.93(4) . ?
C204 C219 1.21(7) . ?
C204 C205 1.42(5) . ?
C204 C218 1.48(4) . ?
C204 C217 1.86(5) . ?
C205 C206 0.77(3) . ?
C205 C208 0.91(5) . ?
C205 C207 1.13(5) . ?
C205 C209 1.56(6) . ?
C205 C220 1.70(5) . ?
C205 C216 2.00(7) . ?
C206 C220 1.05(4) . ?
C206 C208 1.21(5) . ?
C206 C207 1.28(4) . ?
C206 C216 1.52(6) . ?
C206 C218 1.62(4) . ?
C206 C209 1.63(5) . ?
C206 C219 1.72(7) . ?
C206 C217 1.81(5) . ?
C207 C209 0.63(5) . ?
C207 C208 0.82(4) . ?
C207 C210 1.38(5) . ?
C207 C211 1.67(4) . ?
C207 C216 1.75(7) . ?
C208 C209 0.85(5) . ?
C208 C210 1.33(6) . ?
C208 C216 1.57(6) . ?
C208 C211 1.82(6) . ?
C208 C220 1.95(5) . ?
C209 C210 0.79(4) . ?
C209 C211 1.10(5) . ?
C209 C216 1.51(7) . ?
C209 C212 1.81(5) . ?
C210 C211 0.57(4) . ?
C210 C212 1.06(4) . ?
C210 C216 1.17(6) . ?
C210 C213 1.53(6) . ?
C210 C215 1.94(7) . ?
C210 C214 2.03(6) . ?
C211 C212 1.11(4) . ?
C211 C213 1.42(4) . ?
C211 C216 1.56(7) . ?
C212 C213 0.55(5) . ?
C212 C216 1.11(6) . ?
C212 C214 1.21(6) . ?
C212 C215 1.24(6) . ?
C212 C217 1.97(6) . ?
C213 C214 1.23(5) . ?
C213 C215 1.43(8) . ?
C213 C216 1.58(7) . ?
C214 C215 0.50(7) . ?
C214 C217 1.23(7) . ?
C214 C216 1.24(7) . ?
C214 C218 1.67(6) . ?
C215 C217 0.94(6) . ?
C215 C216 0.99(7) . ?
C215 C218 1.48(7) . ?
C215 C220 1.82(8) . ?
C216 C217 1.12(6) . ?
C216 C218 1.43(7) . ?
C216 C220 1.43(7) . ?
C217 C218 0.58(5) . ?
C217 C220 1.04(5) . ?
C217 C219 1.19(8) . ?
C218 C219 0.67(8) . ?
C218 C220 0.89(4) . ?
C219 C220 0.98(7) . ?
